data_7708192
loop_
_publ_author_name
'Guo, Zhilin'
'You, Maolin'
'Deng, Yi-Fei'
'Liu, Qiang'
'Meng, Yin-Shan'
'Pikramenou, Zoe'
'Zhang, Yuan-Zhu'

_publ_section_title
;
 An azido-bridged [FeII4] grid-like molecule showing spin crossover
 behaviour
;
_journal_name_full 'Dalton Transactions'
_journal_paper_doi 10.1039/D1DT01908B
_journal_year 2021
_chemical_formula_moiety 'C56 H64 Fe4 N36, C H Cl3, 4(C24 H20 B), C H4 O, 4(C2 H3 N), [+ solvents]2[CHCl3], 1[CH3OH]'
_chemical_formula_sum 'C162 H161 B4 Cl3 Fe4 N40 O'
_chemical_formula_weight 3057.29
_space_group_crystal_system triclinic
_space_group_IT_number 2
_space_group_name_Hall '-P 1'
_space_group_name_H-M_alt 'P -1'
_atom_sites_solution_hydrogens geom
_atom_sites_solution_primary dual
_audit_creation_date 2021-09-01
_audit_creation_method
;
Olex2 1.5
(compiled 2021.08.20 svn.r13c46975 for OlexSys, GUI svn.r6392)
;
_audit_update_record
;
2021-09-02 deposited with the CCDC.	2021-09-03 downloaded from the CCDC.
;
_cell_angle_alpha 89.217(2)
_cell_angle_beta 72.662(2)
_cell_angle_gamma 62.820(2)
_cell_formula_units_Z 2
_cell_length_a 18.0455(8)
_cell_length_b 19.1164(8)
_cell_length_c 28.9018(12)
_cell_measurement_reflns_used 9966
_cell_measurement_temperature 100.01
_cell_measurement_theta_max 26.29
_cell_measurement_theta_min 2.24
_cell_volume 8377.7(7)
_computing_molecular_graphics 'Olex2 1.5 (Dolomanov et al., 2009)'
_computing_publication_material 'Olex2 1.5 (Dolomanov et al., 2009)'
_computing_structure_refinement 'XL  (Sheldrick, 2008)'
_computing_structure_solution 'SHELXT 2014/5 (Sheldrick, 2014)'
_diffrn_ambient_temperature 100.01
_diffrn_measured_fraction_theta_full 0.981
_diffrn_measured_fraction_theta_max 0.980
_diffrn_measurement_device_type 'Bruker APEX-II CCD'
_diffrn_radiation_type MoK\a
_diffrn_radiation_wavelength 0.71073
_diffrn_reflns_av_R_equivalents 0.0545
_diffrn_reflns_av_unetI/netI 0.0473
_diffrn_reflns_Laue_measured_fraction_full 0.981
_diffrn_reflns_Laue_measured_fraction_max 0.980
_diffrn_reflns_limit_h_max 23
_diffrn_reflns_limit_h_min -23
_diffrn_reflns_limit_k_max 24
_diffrn_reflns_limit_k_min -24
_diffrn_reflns_limit_l_max 37
_diffrn_reflns_limit_l_min -37
_diffrn_reflns_number 200308
_diffrn_reflns_point_group_measured_fraction_full 0.981
_diffrn_reflns_point_group_measured_fraction_max 0.980
_diffrn_reflns_theta_full 25.242
_diffrn_reflns_theta_max 27.509
_diffrn_reflns_theta_min 1.314
_exptl_absorpt_coefficient_mu 0.449
_exptl_crystal_colour 'dark black'
_exptl_crystal_colour_modifier dark
_exptl_crystal_colour_primary black
_exptl_crystal_density_diffrn 1.212
_exptl_crystal_description block
_exptl_crystal_F_000 3192
_exptl_crystal_size_max 0.3
_exptl_crystal_size_mid 0.25
_exptl_crystal_size_min 0.15
_refine_diff_density_max 0.586
_refine_diff_density_min -0.981
_refine_diff_density_rms 0.060
_refine_ls_extinction_method none
_refine_ls_goodness_of_fit_ref 1.030
_refine_ls_hydrogen_treatment constr
_refine_ls_matrix_type full
_refine_ls_number_parameters 1960
_refine_ls_number_reflns 37755
_refine_ls_number_restraints 78
_refine_ls_restrained_S_all 1.031
_refine_ls_R_factor_all 0.0763
_refine_ls_R_factor_gt 0.0496
_refine_ls_shift/su_max 0.002
_refine_ls_shift/su_mean 0.000
_refine_ls_structure_factor_coef Fsqd
_refine_ls_weighting_details 'w=1/[\s^2^(Fo^2^)+(0.0492P)^2^+8.3354P] where P=(Fo^2^+2Fc^2^)/3'
_refine_ls_weighting_scheme calc
_refine_ls_wR_factor_gt 0.1190
_refine_ls_wR_factor_ref 0.1331
_reflns_Friedel_coverage 0.000
_reflns_number_gt 27166
_reflns_number_total 37755
_reflns_threshold_expression 'I > 2\s(I)'
_cod_data_source_file d1dt01908b2.cif
_cod_data_source_block fe4
_cod_original_cell_volume 8377.7(6)
_cod_database_code 7708192
_shelx_shelxl_version_number 2018/1
_shelx_space_group_comment
;
The symmetry employed for this shelxl refinement is uniquely defined
by the following loop, which should always be used as a source of
symmetry information in preference to the above space-group names.
They are only intended as comments.
;
_shelx_estimated_absorpt_t_max 0.936
_shelx_estimated_absorpt_t_min 0.877
_olex2_refinement_description
;
1. Fixed Uiso
 At 1.2 times of:
  All C(H) groups
 At 1.5 times of:
  All C(H,H,H) groups, All O(H) groups
2. Restrained distances
 C168-C160 = C2-C1
 1.52 with sigma of 0.02
 N38-C168 = C2-N38A
 2.72 with sigma of 0.02
 N38-C160 = N38A-C1
 1.2 with sigma of 0.02
 N32-N31
 1.2 with sigma of 0.001
 N25-N26
 1.2 with sigma of 0.001
 N35-N34
 1.2 with sigma of 0.001
3. Rigid bond restraints
 N31, N32
 with sigma for 1-2 distances of 0.001 and sigma for 1-3 distances of 0.002
 N25, N26
 with sigma for 1-2 distances of 0.001 and sigma for 1-3 distances of 0.002
 N35, N34
 with sigma for 1-2 distances of 0.001 and sigma for 1-3 distances of 0.002
4. Uiso/Uaniso restraints and constraints
C2 \\sim N38A \\sim C1 \\sim C168 \\sim N38 \\sim C160: within 2A with sigma of
0.01 and sigma for terminal atoms of 0.02 within 2A
Uanis(N38) = Uanis(N38A)
Uanis(C160) = Uanis(C1)
Uanis(C168) = Uanis(C2)
5. Others
 Sof(N38A)=Sof(C1)=Sof(C2)=Sof(H2a)=Sof(H2b)=Sof(H2c)=1-FVAR(1)
 Sof(N38)=Sof(C160)=Sof(C168)=Sof(H16g)=Sof(H16h)=Sof(H16i)=FVAR(1)
6.a Ternary CH refined with riding coordinates:
 C150(H150)
6.b Aromatic/amide H refined with riding coordinates:
 C11(H11), C23(H23), C25(H25), C27(H27), C28(H28), C30(H30), C31(H31),
 C37(H37), C39(H39), C41(H41), C42(H42), C44(H44), C46(H46), C47(H47), C48(H48),
  C49(H49), C52(H52), C53(H53), C54(H54), C56(H56), C59(H59), C62(H62),
 C63(H63), C65(H65), C66(H66), C67(H67), C68(H68), C70(H70), C71(H71), C72(H72),
  C78(H78), C79(H79), C80(H80), C81(H81), C82(H82), C83(H83), C84(H84),
 C85(H85), C86(H86), C87(H87), C88(H88), C89(H89), C90(H90), C92(H92), C93(H93),
  C94(H94), C97(H97), C99(H99), C100(H100), C103(H103), C105(H105), C106(H106),
 C107(H107), C108(H108), C109(H109), C110(H110), C111(H111), C112(H112),
 C113(H113), C114(H114), C115(H115), C116(H116), C117(H117), C118(H118),
 C119(H119), C121(H121), C122(H122), C123(H123), C124(H124), C125(H125),
 C126(H126), C127(H127), C128(H128), C129(H129), C130(H130), C131(H131),
 C132(H132), C133(H133), C135(H135), C137(H137), C139(H139), C140(H140),
 C141(H141), C144(H144), C145(H145), C146(H146), C147(H147), C148(H148),
 C149(H149), C151(H151), C153(H153), C154(H154), C155(H155), C156(H156),
 C158(H158), C159(H159)
6.c Idealised Me refined as rotating group:
 C51(H51a,H51b,H51c), C73(H73a,H73b,H73c), C76(H76a,H76b,H76c), C77(H77a,H77b,
 H77c), C95(H95a,H95b,H95c), C96(H96a,H96b,H96c), C98(H98a,H98b,H98c),
 C101(H10a,H10b,H10c), C102(H10d,H10e,H10f), C104(H10g,H10h,H10i), C120(H12a,
 H12b,H12c), C134(H13a,H13b,H13c), C136(H13d,H13e,H13f), C142(H14a,H14b,H14c),
 C143(H14d,H14e,H14f), C152(H15a,H15b,H15c), C157(H15d,H15e,H15f), C161(H16a,
 H16b,H16c), C164(H16j,H16k,H16l), C165(H16d,H16e,H16f), C168(H16g,H16h,H16i),
 C2(H2a,H2b,H2c)
6.d Idealised tetrahedral OH refined as rotating group:
 O2(H2)
;
_smtbx_masks_special_details
;
A solvent mask was calculated and 273 electrons were 
found in a volume of 1035\%A^3^ in 3 voids per unit cell. 
This is consistent with the presence of 
4[CHCl3], 2[CH3OH] per Unit Cell 
which account for 268 electrons 
per unit cell.
;
_smtbx_masks_void_probe_radius 1.2
_smtbx_masks_void_truncation_radius 1.2
_olex2_submission_special_instructions 'No special instructions were received'

loop_
_space_group_symop_operation_xyz
'x, y, z'
'-x, -y, -z'

loop_
_atom_site_label
_atom_site_type_symbol
_atom_site_fract_x
_atom_site_fract_y
_atom_site_fract_z
_atom_site_U_iso_or_equiv
_atom_site_adp_type
_atom_site_occupancy
_atom_site_site_symmetry_order
_atom_site_calc_flag
_atom_site_refinement_flags_posn
_atom_site_refinement_flags_adp
_atom_site_refinement_flags_occupancy
_atom_site_disorder_assembly
_atom_site_disorder_group
Fe1 Fe 0.63615(2) 0.78335(2) 0.18289(2) 0.01935(7) Uani 1 1 d . . . . .
Fe2 Fe 0.46011(2) 0.75194(2) 0.26640(2) 0.02106(7) Uani 1 1 d . . . . .
Fe3 Fe 0.33550(2) 0.95636(2) 0.32448(2) 0.02065(7) Uani 1 1 d . . . . .
Fe4 Fe 0.51587(2) 0.98633(2) 0.24599(2) 0.02010(7) Uani 1 1 d . . . . .
Cl3 Cl 0.97643(8) 0.77848(7) -0.04753(5) 0.0832(3) Uani 1 1 d . . . . .
Cl2 Cl 1.04137(8) 0.70716(8) 0.03049(4) 0.0893(3) Uani 1 1 d . . . . .
Cl1 Cl 1.13642(10) 0.62987(7) -0.06825(5) 0.1067(5) Uani 1 1 d . . . . .
N34 N 0.36902(12) 0.86988(11) 0.26787(7) 0.0236(4) Uani 1 1 d D U . . .
N21 N 0.69970(12) 0.83553(10) 0.21575(7) 0.0197(4) Uani 1 1 d . . . . .
N16 N 0.38164(12) 1.05388(10) 0.24392(7) 0.0202(4) Uani 1 1 d . . . . .
N15 N 0.31236(12) 1.05102(10) 0.27679(7) 0.0207(4) Uani 1 1 d . . . . .
N13 N 0.19568(12) 1.01512(11) 0.33254(7) 0.0241(4) Uani 1 1 d . . . . .
N4 N 0.49951(12) 0.72432(11) 0.18556(7) 0.0216(4) Uani 1 1 d . . . . .
N3 N 0.56212(12) 0.73875(10) 0.15475(7) 0.0207(4) Uani 1 1 d . . . . .
N25 N 0.57942(12) 0.75865(11) 0.25097(6) 0.0233(4) Uani 1 1 d D U . . .
N20 N 0.81936(12) 0.71208(11) 0.18967(7) 0.0225(4) Uani 1 1 d . . . . .
N7 N 0.52004(13) 0.64332(11) 0.29598(7) 0.0254(4) Uani 1 1 d . . . . .
N17 N 0.44695(12) 1.09349(11) 0.17597(7) 0.0231(4) Uani 1 1 d . . . . .
N19 N 0.76965(12) 0.69174(11) 0.17010(7) 0.0234(4) Uani 1 1 d . . . . .
N9 N 0.42815(12) 0.78284(11) 0.34623(7) 0.0216(4) Uani 1 1 d . . . . .
N8 N 0.52291(13) 0.65123(11) 0.34261(7) 0.0266(4) Uani 1 1 d . . . . .
N22 N 0.65240(12) 0.90807(11) 0.24296(7) 0.0211(4) Uani 1 1 d . . . . .
N11 N 0.32023(13) 0.95882(11) 0.43204(7) 0.0241(4) Uani 1 1 d . . . . .
N14 N 0.16822(12) 1.07874(11) 0.30710(8) 0.0259(4) Uani 1 1 d . . . . .
N10 N 0.37713(12) 0.85883(11) 0.36861(7) 0.0213(4) Uani 1 1 d . . . . .
N5 N 0.38726(13) 0.69244(12) 0.20352(8) 0.0273(4) Uani 1 1 d . . . . .
N31 N 0.46210(12) 0.94757(11) 0.31063(6) 0.0252(4) Uani 1 1 d D U . . .
N1 N 0.67574(12) 0.78065(11) 0.10440(7) 0.0239(4) Uani 1 1 d . . . . .
N23 N 0.62900(12) 1.00557(11) 0.29903(7) 0.0238(4) Uani 1 1 d . . . . .
N12 N 0.29417(13) 1.00998(11) 0.39902(7) 0.0263(4) Uani 1 1 d . . . . .
N6 N 0.37817(13) 0.70717(12) 0.25199(7) 0.0267(4) Uani 1 1 d . . . . .
N26 N 0.60889(13) 0.75412(12) 0.28377(7) 0.0282(4) Uani 1 1 d D U . . .
N2 N 0.63834(13) 0.75265(11) 0.07939(7) 0.0235(4) Uani 1 1 d . . . . .
N18 N 0.51661(12) 1.06965(11) 0.19386(8) 0.0256(4) Uani 1 1 d . . . . .
N28 N 0.53792(12) 0.90300(11) 0.18997(7) 0.0235(4) Uani 1 1 d . . . . .
N24 N 0.54733(13) 1.04720(11) 0.29341(8) 0.0261(4) Uani 1 1 d . . . . .
N32 N 0.49010(14) 0.94161(13) 0.34423(7) 0.0321(5) Uani 1 1 d D U . . .
N29 N 0.50242(15) 0.91886(12) 0.15880(8) 0.0337(5) Uani 1 1 d . . . . .
C4 C 0.82713(15) 0.62629(13) 0.13831(9) 0.0255(5) Uani 1 1 d . . . . .
C5 C 0.37064(15) 1.09389(13) 0.20649(8) 0.0221(5) Uani 1 1 d . . . . .
N35 N 0.33321(15) 0.88946(13) 0.23728(8) 0.0385(5) Uani 1 1 d D U . . .
C6 C 0.77571(14) 0.78413(13) 0.22079(8) 0.0223(5) Uani 1 1 d . . . . .
C0AA C 0.23376(15) 1.08779(13) 0.27094(9) 0.0234(5) Uani 1 1 d . . . . .
C8 C 0.44609(15) 0.71038(14) 0.16845(9) 0.0252(5) Uani 1 1 d . . . . .
C9 C 0.21163(16) 0.70001(14) 0.62299(9) 0.0281(5) Uani 1 1 d . . . . .
C10 C 0.46977(15) 0.72665(13) 0.37043(9) 0.0255(5) Uani 1 1 d . . . . .
C11 C 0.91360(16) 0.60563(14) 0.13632(9) 0.0282(5) Uani 1 1 d . . . . .
H11 H 0.966123 0.561606 0.116108 0.034 Uiso 1 1 calc R . . . .
C12 C 0.09140(16) 1.27920(14) 0.15864(9) 0.0272(5) Uani 1 1 d . . . . .
C13 C 0.12286(16) 1.02483(14) 0.36738(9) 0.0271(5) Uani 1 1 d . . . . .
C14 C 0.56996(15) 0.73858(12) 0.10758(8) 0.0219(5) Uani 1 1 d . . . . .
C15 C -0.00850(16) 1.43366(14) 0.20160(9) 0.0262(5) Uani 1 1 d . . . . .
C16 C 0.24697(15) 1.08212(14) 0.42469(9) 0.0270(5) Uani 1 1 d . . . . .
O2 O 0.70453(17) 0.33388(16) 0.23018(11) 0.0709(7) Uani 1 1 d . . . . .
H2 H 0.670702 0.349142 0.213324 0.106 Uiso 1 1 calc GR . . . .
C17 C 0.32958(16) 0.67514(16) 0.27659(10) 0.0321(6) Uani 1 1 d . . . . .
C18 C 0.90827(15) 0.66015(14) 0.16859(9) 0.0265(5) Uani 1 1 d . . . . .
C19 C 0.57286(17) 0.56719(14) 0.27777(10) 0.0321(6) Uani 1 1 d . . . . .
C20 C 0.11046(15) 1.40167(14) 0.11738(9) 0.0272(5) Uani 1 1 d . . . . .
C21 C 0.50633(17) 1.11452(14) 0.32389(9) 0.0297(5) Uani 1 1 d . . . . .
N27 N 0.63623(17) 0.74988(16) 0.31565(9) 0.0471(6) Uani 1 1 d . . . . .
C22 C 0.01171(16) 0.75176(15) 0.41557(10) 0.0324(6) Uani 1 1 d . . . . .
C23 C -0.08488(17) 1.44343(15) 0.19325(10) 0.0313(5) Uani 1 1 d . . . . .
H23 H -0.079465 1.407156 0.168735 0.038 Uiso 1 1 calc R . . . .
C24 C 0.46940(16) 1.10881(14) 0.12852(9) 0.0301(5) Uani 1 1 d . . . . .
C25 C 0.51093(16) 0.72940(15) 0.08886(9) 0.0287(5) Uani 1 1 d . . . . .
H25 H 0.515593 0.732260 0.055347 0.034 Uiso 1 1 calc R . . . .
C26 C 0.68087(16) 0.74079(14) 0.02947(9) 0.0283(5) Uani 1 1 d . . . . .
C27 C 0.44717(17) 0.71636(15) 0.12004(9) 0.0309(5) Uani 1 1 d . . . . .
H27 H 0.404616 0.711449 0.109339 0.037 Uiso 1 1 calc R . . . .
C28 C 0.28844(16) 1.13408(14) 0.19923(9) 0.0284(5) Uani 1 1 d . . . . .
H28 H 0.281776 1.163093 0.172477 0.034 Uiso 1 1 calc R . . . .
C29 C 0.37012(15) 0.87722(13) 0.41432(9) 0.0241(5) Uani 1 1 d . . . . .
C30 C 0.21845(16) 1.13013(15) 0.23181(9) 0.0299(5) Uani 1 1 d . . . . .
H30 H 0.161773 1.155000 0.228132 0.036 Uiso 1 1 calc R . . . .
C31 C 0.80690(16) 0.79946(15) 0.25653(9) 0.0293(5) Uani 1 1 d . . . . .
H31 H 0.859264 0.760222 0.261330 0.035 Uiso 1 1 calc R . . . .
C32 C 0.63879(17) 1.04911(14) 0.33262(9) 0.0290(5) Uani 1 1 d . . . . .
C33 C 0.20652(15) 0.83383(14) 0.58683(9) 0.0266(5) Uani 1 1 d . . . . .
C34 C 0.68272(15) 0.92771(13) 0.27444(8) 0.0221(5) Uani 1 1 d . . . . .
C35 C 0.16416(17) 1.34377(14) 0.19541(9) 0.0296(5) Uani 1 1 d . . . . .
C36 C 0.58072(16) 1.07294(14) 0.15776(10) 0.0304(5) Uani 1 1 d . . . . .
C37 C 0.21978(17) 0.81916(15) 0.53683(10) 0.0314(6) Uani 1 1 d . . . . .
H37 H 0.259838 0.766951 0.519840 0.038 Uiso 1 1 calc R . . . .
C38 C 0.24413(18) 0.79606(14) 0.67076(9) 0.0306(5) Uani 1 1 d . . . . .
N33 N 0.51721(18) 0.93541(17) 0.37679(10) 0.0504(7) Uani 1 1 d . . . . .
C39 C 0.24202(17) 1.07866(15) 0.47364(9) 0.0306(5) Uani 1 1 d . . . . .
H39 H 0.211514 1.122470 0.499166 0.037 Uiso 1 1 calc R . . . .
C40 C 0.73979(15) 0.78675(14) 0.07067(9) 0.0266(5) Uani 1 1 d . . . . .
C41 C 0.20636(18) 0.66076(15) 0.66427(10) 0.0343(6) Uani 1 1 d . . . . .
H41 H 0.226686 0.671192 0.688797 0.041 Uiso 1 1 calc R . . . .
C42 C 0.75925(16) 0.87264(15) 0.28399(10) 0.0302(5) Uani 1 1 d . . . . .
H42 H 0.777035 0.886148 0.308814 0.036 Uiso 1 1 calc R . . . .
C43 C 0.57991(18) 0.57888(15) 0.35279(10) 0.0351(6) Uani 1 1 d . . . . .
C44 C 0.16073(17) 1.21848(15) 0.12142(10) 0.0329(6) Uani 1 1 d . . . . .
H44 H 0.204325 1.229273 0.099850 0.040 Uiso 1 1 calc R . . . .
C45 C 0.28904(16) 1.00079(15) 0.47815(9) 0.0279(5) Uani 1 1 d . . . . .
C46 C 0.55369(17) 1.09678(15) 0.11690(10) 0.0342(6) Uani 1 1 d . . . . .
H46 H 0.587784 1.103336 0.086724 0.041 Uiso 1 1 calc R . . . .
C47 C -0.02164(18) 1.49116(15) 0.23724(9) 0.0331(6) Uani 1 1 d . . . . .
H47 H 0.028085 1.488338 0.243855 0.040 Uiso 1 1 calc R . . . .
C48 C 0.15009(16) 0.91331(14) 0.60822(10) 0.0294(5) Uani 1 1 d . . . . .
H48 H 0.140328 0.927101 0.641750 0.035 Uiso 1 1 calc R . . . .
C49 C 0.14483(16) 1.45524(15) 0.11222(10) 0.0332(6) Uani 1 1 d . . . . .
H49 H 0.162882 1.465891 0.137800 0.040 Uiso 1 1 calc R . . . .
C50 C 0.02080(17) 0.81549(14) 0.32999(10) 0.0313(6) Uani 1 1 d . . . . .
C51 C 0.79820(18) 0.58505(15) 0.10995(10) 0.0360(6) Uani 1 1 d . . . . .
H51A H 0.737343 0.597122 0.127898 0.054 Uiso 1 1 calc GR . . . .
H51B H 0.836825 0.527559 0.105374 0.054 Uiso 1 1 calc GR . . . .
H51C H 0.801363 0.603313 0.077916 0.054 Uiso 1 1 calc GR . . . .
C52 C 0.40885(18) 0.75159(17) 0.56445(10) 0.0351(6) Uani 1 1 d . . . . .
H52 H 0.379154 0.808025 0.570298 0.042 Uiso 1 1 calc R . . . .
C53 C 0.74486(17) 0.76295(15) 0.02383(9) 0.0312(6) Uani 1 1 d . . . . .
H53 H 0.785193 0.762289 -0.006303 0.037 Uiso 1 1 calc R . . . .
C54 C 0.3146(2) 0.78726(17) 0.68580(10) 0.0379(6) Uani 1 1 d . . . . .
H54 H 0.372996 0.756587 0.663924 0.045 Uiso 1 1 calc R . . . .
C55 C 0.31459(18) 0.89132(15) 0.00773(9) 0.0335(6) Uani 1 1 d . . . . .
C56 C 0.04953(16) 1.09504(15) 0.36530(10) 0.0325(6) Uani 1 1 d . . . . .
H56 H -0.009580 1.114912 0.386407 0.039 Uiso 1 1 calc R . . . .
C57 C 0.07954(16) 0.66104(15) 0.32641(10) 0.0317(6) Uani 1 1 d . . . . .
C58 C 0.07880(15) 1.12928(15) 0.32752(10) 0.0303(5) Uani 1 1 d . . . . .
C59 C 0.14012(17) 0.59731(16) 0.34192(12) 0.0392(6) Uani 1 1 d . . . . .
H59 H 0.141286 0.603210 0.374237 0.047 Uiso 1 1 calc R . . . .
C60 C 0.39045(18) 0.73251(16) -0.00925(10) 0.0344(6) Uani 1 1 d . . . . .
C61 C 0.23882(19) 0.82492(16) -0.02927(10) 0.0371(6) Uani 1 1 d . . . . .
C62 C 0.1801(2) 0.68157(18) 0.58892(11) 0.0412(7) Uani 1 1 d . . . . .
H62 H 0.180805 0.707129 0.560488 0.049 Uiso 1 1 calc R . . . .
C63 C 0.45996(19) 0.74261(15) 0.41944(10) 0.0391(7) Uani 1 1 d . . . . .
H63 H 0.487365 0.701103 0.436743 0.047 Uiso 1 1 calc R . . . .
C64 C -0.09517(16) 0.76015(14) 0.36949(9) 0.0293(5) Uani 1 1 d . . . . .
C65 C 0.08380(17) 1.39036(15) 0.07848(9) 0.0336(6) Uani 1 1 d . . . . .
H65 H 0.059725 1.355007 0.080141 0.040 Uiso 1 1 calc R . . . .
C66 C 0.4097(2) 0.66743(16) 0.01623(11) 0.0377(6) Uani 1 1 d . . . . .
H66 H 0.365043 0.669839 0.044743 0.045 Uiso 1 1 calc R . . . .
C67 C -0.11598(18) 0.70340(16) 0.35514(11) 0.0377(6) Uani 1 1 d . . . . .
H67 H -0.069277 0.654280 0.336494 0.045 Uiso 1 1 calc R . . . .
C68 C 0.02739(19) 0.80703(17) 0.43638(11) 0.0412(7) Uani 1 1 d . . . . .
H68 H 0.037505 0.844387 0.417070 0.049 Uiso 1 1 calc R . . . .
C69 C 0.36040(17) 0.71186(15) 0.58281(10) 0.0319(6) Uani 1 1 d . . . . .
C70 C -0.25450(18) 0.84410(16) 0.40883(10) 0.0383(6) Uani 1 1 d . . . . .
H70 H -0.301730 0.893041 0.427404 0.046 Uiso 1 1 calc R . . . .
C71 C 0.56121(17) 1.11805(15) 0.34810(10) 0.0331(6) Uani 1 1 d . . . . .
H71 H 0.546970 1.160853 0.371218 0.040 Uiso 1 1 calc R . . . .
C72 C -0.16853(17) 1.50407(16) 0.21934(11) 0.0380(6) Uani 1 1 d . . . . .
H72 H -0.218757 1.508095 0.212746 0.046 Uiso 1 1 calc R . . . .
C73 C 0.72129(19) 1.02587(16) 0.34401(12) 0.0410(7) Uani 1 1 d . . . . .
H73A H 0.732152 0.981320 0.362896 0.061 Uiso 1 1 calc GR . . . .
H73B H 0.715355 1.071100 0.363217 0.061 Uiso 1 1 calc GR . . . .
H73C H 0.770800 1.009858 0.313414 0.061 Uiso 1 1 calc GR . . . .
C74 C 0.23744(19) 0.81239(17) 0.06357(11) 0.0397(6) Uani 1 1 d . . . . .
C75 C 0.34490(18) 0.64946(17) 0.19866(11) 0.0371(6) Uani 1 1 d . . . . .
C76 C 0.66167(19) 0.70589(18) -0.00831(10) 0.0405(7) Uani 1 1 d . . . . .
H76A H 0.658097 0.658006 0.001630 0.061 Uiso 1 1 calc GR . . . .
H76B H 0.708883 0.691972 -0.039752 0.061 Uiso 1 1 calc GR . . . .
H76C H 0.605397 0.744713 -0.011700 0.061 Uiso 1 1 calc GR . . . .
C77 C 0.97968(16) 0.66743(16) 0.18016(11) 0.0368(6) Uani 1 1 d . . . . .
H77A H 0.968833 0.722548 0.180092 0.055 Uiso 1 1 calc GR . . . .
H77B H 1.036576 0.632408 0.155451 0.055 Uiso 1 1 calc GR . . . .
H77C H 0.980669 0.652115 0.212556 0.055 Uiso 1 1 calc GR . . . .
C78 C -0.16863(17) 0.83100(15) 0.39699(10) 0.0330(6) Uani 1 1 d . . . . .
H78 H -0.158727 0.871651 0.407903 0.040 Uiso 1 1 calc R . . . .
C79 C 0.16026(19) 0.83922(16) 0.70611(10) 0.0354(6) Uani 1 1 d . . . . .
H79 H 0.110260 0.844915 0.698485 0.042 Uiso 1 1 calc R . . . .
C80 C 0.15347(19) 1.49341(17) 0.07090(12) 0.0452(7) Uani 1 1 d . . . . .
H80 H 0.177839 1.528615 0.068607 0.054 Uiso 1 1 calc R . . . .
C81 C 0.02981(17) 1.25817(15) 0.18840(11) 0.0348(6) Uani 1 1 d . . . . .
H81 H -0.018222 1.296592 0.214459 0.042 Uiso 1 1 calc R . . . .
C82 C 0.1461(2) 1.33516(16) 0.24521(10) 0.0392(6) Uani 1 1 d . . . . .
H82 H 0.088120 1.345815 0.264144 0.047 Uiso 1 1 calc R . . . .
C83 C 0.12035(18) 0.95477(16) 0.53409(11) 0.0375(6) Uani 1 1 d . . . . .
H83 H 0.090630 0.994664 0.516594 0.045 Uiso 1 1 calc R . . . .
C84 C 0.40984(19) 0.81961(16) 0.44186(10) 0.0399(7) Uani 1 1 d . . . . .
H84 H 0.402227 0.833534 0.475006 0.048 Uiso 1 1 calc R . . . .
C85 C 0.26578(19) 0.96406(16) -0.00672(10) 0.0396(6) Uani 1 1 d . . . . .
H85 H 0.217301 0.971023 -0.016486 0.048 Uiso 1 1 calc R . . . .
C86 C 0.10741(17) 0.97337(15) 0.58286(10) 0.0343(6) Uani 1 1 d . . . . .
H86 H 0.069887 1.026448 0.599001 0.041 Uiso 1 1 calc R . . . .
C87 C 0.2857(2) 1.02657(18) -0.00727(12) 0.0507(8) Uani 1 1 d . . . . .
H87 H 0.250453 1.074924 -0.017069 0.061 Uiso 1 1 calc R . . . .
C88 C -0.1051(2) 1.55215(16) 0.26317(11) 0.0425(7) Uani 1 1 d . . . . .
H88 H -0.111174 1.589898 0.286965 0.051 Uiso 1 1 calc R . . . .
C89 C 0.17696(18) 0.87756(16) 0.51102(10) 0.0358(6) Uani 1 1 d . . . . .
H89 H 0.186634 0.864363 0.477417 0.043 Uiso 1 1 calc R . . . .
C90 C 0.61069(19) 0.52587(15) 0.31192(11) 0.0419(7) Uani 1 1 d . . . . .
H90 H 0.650696 0.470710 0.307453 0.050 Uiso 1 1 calc R . . . .
N30 N 0.4688(2) 0.93217(15) 0.12939(11) 0.0660(9) Uani 1 1 d . . . . .
C92 C 0.25200(17) 1.32545(15) 0.17006(11) 0.0359(6) Uani 1 1 d . . . . .
H92 H 0.268127 1.329467 0.136093 0.043 Uiso 1 1 calc R . . . .
C93 C 0.2759(2) 0.78744(19) -0.07792(11) 0.0465(7) Uani 1 1 d . . . . .
H93 H 0.337345 0.751530 -0.090053 0.056 Uiso 1 1 calc R . . . .
C94 C 0.17279(19) 0.60719(16) 0.67109(11) 0.0395(6) Uani 1 1 d . . . . .
H94 H 0.169504 0.582960 0.700030 0.047 Uiso 1 1 calc R . . . .
C95 C 0.3069(2) 0.96495(16) 0.52229(9) 0.0362(6) Uani 1 1 d . . . . .
H95A H 0.289089 0.923330 0.527319 0.054 Uiso 1 1 calc GR . . . .
H95B H 0.273360 1.006154 0.551053 0.054 Uiso 1 1 calc GR . . . .
H95C H 0.370053 0.941789 0.517523 0.054 Uiso 1 1 calc GR . . . .
C96 C 0.20737(18) 1.15409(14) 0.40053(10) 0.0357(6) Uani 1 1 d . . . . .
H96A H 0.243032 1.143367 0.365877 0.053 Uiso 1 1 calc GR . . . .
H96B H 0.206181 1.199486 0.416716 0.053 Uiso 1 1 calc GR . . . .
H96C H 0.147122 1.166282 0.403277 0.053 Uiso 1 1 calc GR . . . .
C97 C 0.3026(2) 0.8216(2) 0.73150(11) 0.0480(8) Uani 1 1 d . . . . .
H97 H 0.352347 0.814641 0.739942 0.058 Uiso 1 1 calc R . . . .
C98 C 0.03066(18) 1.20647(17) 0.31113(13) 0.0480(8) Uani 1 1 d . . . . .
H98A H 0.062378 1.237201 0.308792 0.072 Uiso 1 1 calc GR . . . .
H98B H -0.028841 1.236380 0.334821 0.072 Uiso 1 1 calc GR . . . .
H98C H 0.026722 1.196693 0.278962 0.072 Uiso 1 1 calc GR . . . .
C99 C 0.3072(2) 0.63959(18) 0.24488(11) 0.0414(7) Uani 1 1 d . . . . .
H99 H 0.272270 0.613431 0.253906 0.050 Uiso 1 1 calc R . . . .
C100 C -0.17862(19) 1.55852(16) 0.25489(11) 0.0434(7) Uani 1 1 d . . . . .
H100 H -0.235559 1.599577 0.273214 0.052 Uiso 1 1 calc R . . . .
C101 C 0.3100(2) 0.6768(2) 0.33085(11) 0.0459(7) Uani 1 1 d . . . . .
H10A H 0.362000 0.636122 0.337578 0.069 Uiso 1 1 calc GR . . . .
H10B H 0.260260 0.665986 0.344615 0.069 Uiso 1 1 calc GR . . . .
H10C H 0.294959 0.729234 0.345831 0.069 Uiso 1 1 calc GR . . . .
C102 C 0.5858(2) 0.53707(16) 0.22697(11) 0.0439(7) Uani 1 1 d . . . . .
H10D H 0.528637 0.548793 0.224104 0.066 Uiso 1 1 calc GR . . . .
H10E H 0.624714 0.479501 0.220129 0.066 Uiso 1 1 calc GR . . . .
H10F H 0.612530 0.563169 0.203405 0.066 Uiso 1 1 calc GR . . . .
C103 C 0.08455(18) 0.64805(17) 0.27762(11) 0.0405(7) Uani 1 1 d . . . . .
H103 H 0.046606 0.690569 0.264764 0.049 Uiso 1 1 calc R . . . .
C104 C 0.12703(18) 0.96643(17) 0.40219(11) 0.0400(7) Uani 1 1 d . . . . .
H10G H 0.185769 0.919963 0.391225 0.060 Uiso 1 1 calc GR . . . .
H10H H 0.082557 0.949843 0.403482 0.060 Uiso 1 1 calc GR . . . .
H10I H 0.115513 0.990932 0.434865 0.060 Uiso 1 1 calc GR . . . .
C105 C 0.1473(2) 0.87687(18) -0.01460(12) 0.0451(7) Uani 1 1 d . . . . .
H105 H 0.118151 0.903739 0.018069 0.054 Uiso 1 1 calc R . . . .
C106 C -0.00422(19) 0.69981(18) 0.44686(11) 0.0416(7) Uani 1 1 d . . . . .
H106 H -0.016804 0.661788 0.434942 0.050 Uiso 1 1 calc R . . . .
C107 C 0.4036(2) 0.95059(18) 0.02207(11) 0.0448(7) Uani 1 1 d . . . . .
H107 H 0.450534 0.945278 0.032807 0.054 Uiso 1 1 calc R . . . .
C108 C -0.27233(18) 0.78653(18) 0.39388(10) 0.0406(7) Uani 1 1 d . . . . .
H108 H -0.331288 0.795495 0.401902 0.049 Uiso 1 1 calc R . . . .
C109 C 0.4914(2) 0.59896(18) 0.00194(13) 0.0487(8) Uani 1 1 d . . . . .
H109 H 0.501400 0.556837 0.021106 0.058 Uiso 1 1 calc R . . . .
C110 C 0.3832(2) 0.88851(17) 0.02248(11) 0.0425(7) Uani 1 1 d . . . . .
H110 H 0.417983 0.841257 0.033439 0.051 Uiso 1 1 calc R . . . .
C111 C 0.2106(2) 1.31141(17) 0.26788(12) 0.0486(8) Uani 1 1 d . . . . .
H111 H 0.195842 1.306494 0.301741 0.058 Uiso 1 1 calc R . . . .
C112 C 0.1445(2) 0.58953(18) 0.63591(12) 0.0457(7) Uani 1 1 d . . . . .
H112 H 0.123052 0.552007 0.639780 0.055 Uiso 1 1 calc R . . . .
C113 C 0.0288(2) 0.8098(2) 0.48408(13) 0.0523(8) Uani 1 1 d . . . . .
H113 H 0.039822 0.848442 0.496649 0.063 Uiso 1 1 calc R . . . .
C114 C 0.3555(2) 1.01934(17) 0.00609(11) 0.0460(7) Uani 1 1 d . . . . .
H114 H 0.370161 1.061339 0.004290 0.055 Uiso 1 1 calc R . . . .
C115 C 0.0913(2) 1.42909(17) 0.03746(10) 0.0446(7) Uani 1 1 d . . . . .
H115 H 0.071886 1.420249 0.012037 0.054 Uiso 1 1 calc R . . . .
C116 C 0.3162(2) 1.30175(17) 0.19255(13) 0.0447(7) Uani 1 1 d . . . . .
H116 H 0.374614 1.290138 0.173910 0.054 Uiso 1 1 calc R . . . .
C117 C 0.1473(2) 0.87399(17) 0.75183(11) 0.0427(7) Uani 1 1 d . . . . .
H117 H 0.089261 0.903482 0.774370 0.051 Uiso 1 1 calc R . . . .
C118 C -0.20273(18) 0.71613(17) 0.36716(11) 0.0414(7) Uani 1 1 d . . . . .
H118 H -0.213599 0.675794 0.356776 0.050 Uiso 1 1 calc R . . . .
C119 C 0.1944(2) 0.76547(19) 0.07076(12) 0.0453(7) Uani 1 1 d . . . . .
H119 H 0.195510 0.738809 0.042878 0.054 Uiso 1 1 calc R . . . .
C120 C 0.79659(19) 0.81351(19) 0.08574(11) 0.0416(7) Uani 1 1 d . . . . .
H12A H 0.760026 0.856029 0.113736 0.062 Uiso 1 1 calc GR . . . .
H12B H 0.824891 0.833364 0.058323 0.062 Uiso 1 1 calc GR . . . .
H12C H 0.841927 0.768623 0.095007 0.062 Uiso 1 1 calc GR . . . .
C121 C 0.4605(2) 0.72272(18) -0.05124(12) 0.0464(7) Uani 1 1 d . . . . .
H121 H 0.451694 0.764955 -0.070274 0.056 Uiso 1 1 calc R . . . .
C122 C 0.1996(2) 0.52448(17) 0.31120(14) 0.0535(9) Uani 1 1 d . . . . .
H122 H 0.240151 0.482295 0.322963 0.064 Uiso 1 1 calc R . . . .
C123 C -0.03718(19) 0.87032(17) 0.30844(11) 0.0415(7) Uani 1 1 d . . . . .
H123 H -0.090485 0.869154 0.311502 0.050 Uiso 1 1 calc R . . . .
C124 C 0.1995(2) 0.51402(18) 0.26448(14) 0.0516(9) Uani 1 1 d . . . . .
H124 H 0.238709 0.464312 0.244132 0.062 Uiso 1 1 calc R . . . .
C125 C 0.0358(2) 1.18359(17) 0.18153(13) 0.0477(8) Uani 1 1 d . . . . .
H125 H -0.008339 1.172542 0.202232 0.057 Uiso 1 1 calc R . . . .
C126 C 0.1057(2) 1.12560(18) 0.14468(13) 0.0518(8) Uani 1 1 d . . . . .
H126 H 0.110504 1.074402 0.140077 0.062 Uiso 1 1 calc R . . . .
C127 C 0.1268(2) 1.48018(18) 0.03359(11) 0.0516(9) Uani 1 1 d . . . . .
H127 H 0.132785 1.505931 0.005406 0.062 Uiso 1 1 calc R . . . .
C128 C 0.49862(19) 0.7127(2) 0.53795(11) 0.0463(7) Uani 1 1 d . . . . .
H128 H 0.528911 0.742588 0.527010 0.056 Uiso 1 1 calc R . . . .
C129 C 0.14239(19) 0.57590(19) 0.24720(12) 0.0483(8) Uani 1 1 d . . . . .
H129 H 0.142389 0.569444 0.214665 0.058 Uiso 1 1 calc R . . . .
C130 C 0.5574(2) 0.59194(19) -0.03958(13) 0.0519(8) Uani 1 1 d . . . . .
H130 H 0.612672 0.544948 -0.049702 0.062 Uiso 1 1 calc R . . . .
C131 C 0.1382(2) 0.8521(2) -0.09339(13) 0.0543(8) Uani 1 1 d . . . . .
H131 H 0.104917 0.861386 -0.114919 0.065 Uiso 1 1 calc R . . . .
C132 C 0.2957(2) 1.29504(17) 0.24135(13) 0.0508(8) Uani 1 1 d . . . . .
H132 H 0.339456 1.279326 0.256813 0.061 Uiso 1 1 calc R . . . .
C133 C 0.0981(2) 0.89055(19) -0.04562(13) 0.0520(8) Uani 1 1 d . . . . .
H133 H 0.036584 0.926368 -0.034081 0.062 Uiso 1 1 calc R . . . .
C134 C 0.66824(18) 1.05150(19) 0.16350(12) 0.0458(7) Uani 1 1 d . . . . .
H13A H 0.660013 1.063944 0.198026 0.069 Uiso 1 1 calc GR . . . .
H13B H 0.693911 1.081988 0.143736 0.069 Uiso 1 1 calc GR . . . .
H13C H 0.707939 0.994564 0.152481 0.069 Uiso 1 1 calc GR . . . .
C135 C 0.1683(2) 1.14314(17) 0.11477(12) 0.0448(7) Uani 1 1 d . . . . .
H135 H 0.216956 1.103695 0.089437 0.054 Uiso 1 1 calc R . . . .
C136 C 0.3472(3) 0.6180(2) 0.15089(12) 0.0575(9) Uani 1 1 d . . . . .
H13D H 0.311253 0.662050 0.136379 0.086 Uiso 1 1 calc GR . . . .
H13E H 0.323700 0.580270 0.156396 0.086 Uiso 1 1 calc GR . . . .
H13F H 0.408205 0.590915 0.128600 0.086 Uiso 1 1 calc GR . . . .
C137 C 0.1477(2) 0.6272(2) 0.59479(12) 0.0515(8) Uani 1 1 d . . . . .
H137 H 0.127705 0.616000 0.570353 0.062 Uiso 1 1 calc R . . . .
C138 C 0.3175(3) 0.6161(2) 0.44307(13) 0.0580(9) Uani 1 1 d . . . . .
C139 C 0.2270(3) 0.8005(2) -0.10906(13) 0.0565(9) Uani 1 1 d . . . . .
H139 H 0.255269 0.773282 -0.141656 0.068 Uiso 1 1 calc R . . . .
C140 C 0.09860(19) 0.82073(18) 0.32178(12) 0.0450(7) Uani 1 1 d . . . . .
H140 H 0.142007 0.783979 0.334457 0.054 Uiso 1 1 calc R . . . .
C141 C 0.0144(2) 0.7565(2) 0.51333(12) 0.0537(9) Uani 1 1 d . . . . .
H141 H 0.015958 0.757852 0.545849 0.064 Uiso 1 1 calc R . . . .
C142 C 0.41314(19) 1.12780(18) 0.09672(10) 0.0419(7) Uani 1 1 d . . . . .
H14A H 0.389619 1.090275 0.098747 0.063 Uiso 1 1 calc GR . . . .
H14B H 0.448537 1.123612 0.062738 0.063 Uiso 1 1 calc GR . . . .
H14C H 0.364234 1.182024 0.107734 0.063 Uiso 1 1 calc GR . . . .
C143 C 0.6034(2) 0.56613(17) 0.39862(12) 0.0522(9) Uani 1 1 d . . . . .
H14D H 0.622105 0.604655 0.405127 0.078 Uiso 1 1 calc GR . . . .
H14E H 0.651628 0.512120 0.394768 0.078 Uiso 1 1 calc GR . . . .
H14F H 0.551880 0.573245 0.426090 0.078 Uiso 1 1 calc GR . . . .
B1 B 0.08963(18) 1.36461(16) 0.16839(10) 0.0258(6) Uani 1 1 d . . . . .
C144 C -0.0024(2) 0.7016(2) 0.49466(12) 0.0523(8) Uani 1 1 d . . . . .
H144 H -0.012727 0.664755 0.514397 0.063 Uiso 1 1 calc R . . . .
N40 N 0.3713(3) 0.6337(2) 0.43430(13) 0.0782(10) Uani 1 1 d . . . . .
C145 C 0.2189(3) 0.8656(2) 0.76445(11) 0.0508(8) Uani 1 1 d . . . . .
H145 H 0.210420 0.889822 0.795383 0.061 Uiso 1 1 calc R . . . .
C146 C 0.0554(3) 0.93039(19) 0.27716(12) 0.0564(9) Uani 1 1 d . . . . .
H146 H 0.065979 0.969705 0.260392 0.068 Uiso 1 1 calc R . . . .
B2 B 0.00503(18) 0.74755(16) 0.36017(11) 0.0291(6) Uani 1 1 d . . . . .
C147 C -0.0208(2) 0.92647(19) 0.28276(12) 0.0549(9) Uani 1 1 d . . . . .
H147 H -0.062684 0.962501 0.268938 0.066 Uiso 1 1 calc R . . . .
C148 C 0.5418(2) 0.65443(19) -0.06631(13) 0.0512(8) Uani 1 1 d . . . . .
H148 H 0.586790 0.650822 -0.095074 0.061 Uiso 1 1 calc R . . . .
C149 C 0.2323(2) 0.8499(2) 0.10645(11) 0.0523(8) Uani 1 1 d . . . . .
H149 H 0.259703 0.882662 0.103756 0.063 Uiso 1 1 calc R . . . .
C150 C 1.0701(2) 0.7223(2) -0.03045(14) 0.0569(9) Uani 1 1 d . . . . .
H150 H 1.104935 0.751660 -0.034654 0.068 Uiso 1 1 calc R . . . .
B3 B 0.25539(19) 0.76033(16) 0.61599(11) 0.0275(6) Uani 1 1 d . . . . .
C151 C 0.1157(2) 0.8765(2) 0.29625(13) 0.0558(9) Uani 1 1 d . . . . .
H151 H 0.169614 0.877229 0.291985 0.067 Uiso 1 1 calc R . . . .
C152 C 0.41436(19) 1.17471(17) 0.32799(13) 0.0486(8) Uani 1 1 d . . . . .
H15A H 0.395003 1.156306 0.304642 0.073 Uiso 1 1 calc GR . . . .
H15B H 0.412860 1.225455 0.320682 0.073 Uiso 1 1 calc GR . . . .
H15C H 0.374920 1.181818 0.361343 0.073 Uiso 1 1 calc GR . . . .
C153 C 0.4082(2) 0.62907(19) 0.57079(15) 0.0597(10) Uani 1 1 d . . . . .
H153 H 0.378489 0.598730 0.581727 0.072 Uiso 1 1 calc R . . . .
N37 N 0.8690(3) 0.8832(2) 0.16591(15) 0.0872(12) Uani 1 1 d . . . . .
N36 N 0.2986(2) 0.9094(2) 0.20806(13) 0.0780(10) Uani 1 1 d . . . . .
C154 C 0.5434(2) 0.6314(2) 0.52761(14) 0.0601(9) Uani 1 1 d . . . . .
H154 H 0.604746 0.604577 0.509872 0.072 Uiso 1 1 calc R . . . .
N38 N 0.6236(19) 0.5436(9) 0.1081(6) 0.077(3) Uani 0.543(11) 1 d D U P A 1
C155 C 0.1504(2) 0.7566(2) 0.11727(13) 0.0596(9) Uani 1 1 d . . . . .
H155 H 0.122221 0.724391 0.120582 0.072 Uiso 1 1 calc R . . . .
C156 C 0.1476(3) 0.7947(3) 0.15841(14) 0.0726(11) Uani 1 1 d . . . . .
H156 H 0.117723 0.788785 0.190147 0.087 Uiso 1 1 calc R . . . .
C157 C 0.7880(2) 0.3264(2) 0.20208(15) 0.0636(10) Uani 1 1 d . . . . .
H15D H 0.814818 0.337719 0.223911 0.095 Uiso 1 1 calc GR . . . .
H15E H 0.780201 0.364068 0.178367 0.095 Uiso 1 1 calc GR . . . .
H15F H 0.826580 0.272097 0.184607 0.095 Uiso 1 1 calc GR . . . .
B4 B 0.2951(2) 0.81498(18) 0.00822(11) 0.0346(7) Uani 1 1 d . . . . .
C158 C 0.1885(3) 0.8412(3) 0.15298(13) 0.0683(11) Uani 1 1 d . . . . .
H158 H 0.186958 0.867588 0.181144 0.082 Uiso 1 1 calc R . . . .
C159 C 0.4979(2) 0.5892(2) 0.54336(17) 0.0771(13) Uani 1 1 d . . . . .
H159 H 0.527659 0.532909 0.535562 0.093 Uiso 1 1 calc R . . . .
C160 C 0.636(2) 0.4915(11) 0.0815(6) 0.085(2) Uani 0.543(11) 1 d D U P A 1
C161 C 0.2489(3) 0.5925(3) 0.45370(19) 0.1008(17) Uani 1 1 d . . . . .
H16A H 0.263790 0.551926 0.427306 0.151 Uiso 1 1 calc GR . . . .
H16B H 0.192511 0.638918 0.456207 0.151 Uiso 1 1 calc GR . . . .
H16C H 0.244135 0.570891 0.484744 0.151 Uiso 1 1 calc GR . . . .
C162 C 0.9124(3) 0.9081(2) 0.14788(18) 0.0786(13) Uani 1 1 d . . . . .
C163 C 0.0498(3) 1.4233(3) 0.38432(17) 0.0903(15) Uani 1 1 d . . . . .
C164 C 0.0105(3) 1.4948(3) 0.36788(19) 0.0885(14) Uani 1 1 d . . . . .
H16J H -0.050900 1.525543 0.389182 0.133 Uiso 1 1 calc GR . . . .
H16K H 0.012069 1.485078 0.334310 0.133 Uiso 1 1 calc GR . . . .
H16L H 0.042328 1.524590 0.368458 0.133 Uiso 1 1 calc GR . . . .
N39 N 0.0833(4) 1.3638(4) 0.3972(2) 0.165(3) Uani 1 1 d . . . . .
C165 C 0.9704(4) 0.9424(3) 0.1260(3) 0.178(4) Uani 1 1 d . . . . .
H16D H 1.020496 0.921071 0.138352 0.267 Uiso 1 1 calc GR . . . .
H16E H 0.937502 1.000293 0.134842 0.267 Uiso 1 1 calc GR . . . .
H16F H 0.992084 0.928662 0.090328 0.267 Uiso 1 1 calc GR . . . .
C168 C 0.6655(9) 0.4175(6) 0.0494(6) 0.114(3) Uani 0.543(11) 1 d D U P A 1
H16G H 0.661897 0.429979 0.016905 0.170 Uiso 0.543(11) 1 calc GR . P A 1
H16H H 0.627522 0.393645 0.063652 0.170 Uiso 0.543(11) 1 calc GR . P A 1
H16I H 0.726591 0.380090 0.046519 0.170 Uiso 0.543(11) 1 calc GR . P A 1
N38A N 0.627(2) 0.5529(11) 0.0955(7) 0.077(3) Uani 0.457(11) 1 d D U P A 2
C1 C 0.630(2) 0.4906(13) 0.0934(8) 0.085(2) Uani 0.457(11) 1 d D U P A 2
C2 C 0.6224(11) 0.4168(7) 0.0874(7) 0.114(3) Uani 0.457(11) 1 d D U P A 2
H2A H 0.594738 0.420167 0.062389 0.170 Uiso 0.457(11) 1 calc GR . P A 2
H2B H 0.586236 0.411240 0.118615 0.170 Uiso 0.457(11) 1 calc GR . P A 2
H2C H 0.681323 0.370604 0.077273 0.170 Uiso 0.457(11) 1 calc GR . P A 2

loop_
_atom_site_aniso_label
_atom_site_aniso_U_11
_atom_site_aniso_U_22
_atom_site_aniso_U_33
_atom_site_aniso_U_23
_atom_site_aniso_U_13
_atom_site_aniso_U_12
Fe1 0.01804(15) 0.01899(15) 0.01863(17) 0.00048(12) -0.00550(13) -0.00710(13)
Fe2 0.02044(16) 0.01968(16) 0.02015(17) 0.00149(12) -0.00613(13) -0.00745(13)
Fe3 0.01923(16) 0.01775(15) 0.02004(17) 0.00317(12) -0.00603(13) -0.00502(13)
Fe4 0.01814(15) 0.01790(15) 0.02146(17) 0.00063(12) -0.00675(13) -0.00606(12)
Cl3 0.0844(7) 0.0954(8) 0.1072(9) 0.0432(7) -0.0603(7) -0.0562(6)
Cl2 0.0714(7) 0.1158(9) 0.0662(7) 0.0220(6) -0.0232(6) -0.0326(7)
Cl1 0.1251(11) 0.0677(7) 0.0965(9) -0.0095(6) 0.0012(8) -0.0430(7)
N34 0.0234(10) 0.0181(9) 0.0241(10) 0.0017(7) -0.0083(8) -0.0053(8)
N21 0.0176(9) 0.0184(9) 0.0207(10) 0.0007(7) -0.0057(8) -0.0068(7)
N16 0.0178(9) 0.0176(9) 0.0197(10) 0.0020(7) -0.0039(8) -0.0052(7)
N15 0.0190(9) 0.0179(9) 0.0208(10) 0.0027(7) -0.0051(8) -0.0062(7)
N13 0.0235(10) 0.0230(10) 0.0248(11) 0.0080(8) -0.0092(8) -0.0096(8)
N4 0.0198(9) 0.0216(9) 0.0219(10) 0.0009(8) -0.0075(8) -0.0082(8)
N3 0.0209(9) 0.0187(9) 0.0205(10) 0.0017(7) -0.0079(8) -0.0071(7)
N25 0.0221(9) 0.0265(10) 0.0196(10) 0.0007(8) -0.0058(7) -0.0107(8)
N20 0.0203(9) 0.0190(9) 0.0265(11) 0.0020(8) -0.0095(8) -0.0067(8)
N7 0.0245(10) 0.0226(10) 0.0246(11) 0.0022(8) -0.0086(8) -0.0071(8)
N17 0.0214(9) 0.0211(9) 0.0218(10) 0.0053(8) -0.0052(8) -0.0072(8)
N19 0.0220(9) 0.0219(9) 0.0230(10) 0.0001(8) -0.0078(8) -0.0072(8)
N9 0.0200(9) 0.0185(9) 0.0215(10) 0.0025(7) -0.0052(8) -0.0063(7)
N8 0.0284(10) 0.0206(10) 0.0248(11) 0.0055(8) -0.0096(9) -0.0063(8)
N22 0.0193(9) 0.0195(9) 0.0216(10) 0.0010(7) -0.0067(8) -0.0069(7)
N11 0.0251(10) 0.0232(10) 0.0198(10) 0.0021(8) -0.0075(8) -0.0080(8)
N14 0.0196(9) 0.0222(10) 0.0305(11) 0.0089(8) -0.0085(8) -0.0056(8)
N10 0.0192(9) 0.0202(9) 0.0194(10) 0.0018(7) -0.0043(8) -0.0065(8)
N5 0.0286(11) 0.0311(11) 0.0275(11) 0.0029(9) -0.0123(9) -0.0166(9)
N31 0.0231(10) 0.0254(10) 0.0254(10) 0.0033(8) -0.0078(8) -0.0103(8)
N1 0.0242(10) 0.0255(10) 0.0212(10) 0.0020(8) -0.0089(8) -0.0101(8)
N23 0.0239(10) 0.0230(10) 0.0238(10) 0.0003(8) -0.0096(8) -0.0093(8)
N12 0.0264(10) 0.0238(10) 0.0222(10) 0.0024(8) -0.0083(8) -0.0063(8)
N6 0.0245(10) 0.0294(10) 0.0262(11) 0.0044(8) -0.0087(9) -0.0126(9)
N26 0.0261(10) 0.0328(11) 0.0249(11) 0.0037(9) -0.0091(8) -0.0129(9)
N2 0.0254(10) 0.0234(10) 0.0180(10) 0.0005(8) -0.0071(8) -0.0086(8)
N18 0.0220(10) 0.0225(10) 0.0301(11) 0.0046(8) -0.0076(8) -0.0093(8)
N28 0.0246(10) 0.0193(9) 0.0238(10) 0.0004(8) -0.0100(8) -0.0068(8)
N24 0.0233(10) 0.0224(10) 0.0304(11) -0.0004(8) -0.0104(9) -0.0079(8)
N32 0.0309(11) 0.0370(12) 0.0302(11) 0.0093(9) -0.0123(9) -0.0162(10)
N29 0.0389(12) 0.0206(10) 0.0385(13) -0.0008(9) -0.0205(11) -0.0067(9)
C4 0.0263(12) 0.0209(11) 0.0236(12) 0.0014(9) -0.0075(10) -0.0071(9)
C5 0.0237(11) 0.0180(10) 0.0207(12) 0.0024(9) -0.0058(9) -0.0077(9)
N35 0.0444(13) 0.0328(12) 0.0384(13) 0.0044(10) -0.0227(11) -0.0130(10)
C6 0.0201(11) 0.0223(11) 0.0219(12) 0.0021(9) -0.0058(9) -0.0088(9)
C0AA 0.0205(11) 0.0212(11) 0.0249(12) 0.0046(9) -0.0071(9) -0.0070(9)
C8 0.0235(11) 0.0239(11) 0.0267(13) 0.0016(9) -0.0090(10) -0.0095(10)
C9 0.0248(12) 0.0224(11) 0.0330(14) 0.0009(10) -0.0099(10) -0.0074(10)
C10 0.0254(12) 0.0211(11) 0.0225(12) 0.0036(9) -0.0068(10) -0.0056(9)
C11 0.0220(11) 0.0216(11) 0.0293(13) -0.0003(10) -0.0039(10) -0.0034(9)
C12 0.0259(12) 0.0265(12) 0.0247(13) 0.0052(10) -0.0110(10) -0.0073(10)
C13 0.0252(12) 0.0283(12) 0.0276(13) 0.0052(10) -0.0082(10) -0.0129(10)
C14 0.0238(11) 0.0160(10) 0.0215(12) 0.0002(9) -0.0078(9) -0.0056(9)
C15 0.0280(12) 0.0237(12) 0.0209(12) 0.0065(9) -0.0050(10) -0.0094(10)
C16 0.0236(12) 0.0232(12) 0.0285(13) -0.0007(10) -0.0050(10) -0.0085(10)
O2 0.0590(16) 0.0620(16) 0.100(2) 0.0266(15) -0.0357(15) -0.0295(13)
C17 0.0266(12) 0.0366(14) 0.0357(15) 0.0092(11) -0.0115(11) -0.0164(11)
C18 0.0184(11) 0.0234(12) 0.0307(13) 0.0037(10) -0.0068(10) -0.0051(9)
C19 0.0288(13) 0.0214(12) 0.0373(15) 0.0012(10) -0.0105(11) -0.0049(10)
C20 0.0202(11) 0.0225(11) 0.0255(13) 0.0003(9) -0.0026(10) -0.0023(9)
C21 0.0315(13) 0.0214(12) 0.0320(14) -0.0016(10) -0.0095(11) -0.0095(10)
N27 0.0445(14) 0.0640(17) 0.0386(14) 0.0091(12) -0.0203(12) -0.0264(13)
C22 0.0253(12) 0.0306(13) 0.0379(15) -0.0014(11) -0.0138(11) -0.0083(10)
C23 0.0315(13) 0.0290(13) 0.0279(14) 0.0069(10) -0.0075(11) -0.0114(11)
C24 0.0299(13) 0.0237(12) 0.0262(13) 0.0050(10) -0.0046(11) -0.0071(10)
C25 0.0332(13) 0.0338(13) 0.0229(13) 0.0029(10) -0.0142(11) -0.0159(11)
C26 0.0308(13) 0.0256(12) 0.0201(12) 0.0008(9) -0.0065(10) -0.0077(10)
C27 0.0335(13) 0.0362(14) 0.0308(14) 0.0058(11) -0.0176(11) -0.0186(11)
C28 0.0261(12) 0.0283(12) 0.0271(13) 0.0120(10) -0.0105(10) -0.0091(10)
C29 0.0239(11) 0.0226(11) 0.0208(12) 0.0024(9) -0.0052(9) -0.0084(9)
C30 0.0214(11) 0.0309(13) 0.0346(14) 0.0124(11) -0.0140(11) -0.0075(10)
C31 0.0244(12) 0.0288(12) 0.0317(14) 0.0026(10) -0.0145(11) -0.0068(10)
C32 0.0366(14) 0.0270(12) 0.0297(14) 0.0033(10) -0.0157(11) -0.0173(11)
C33 0.0256(12) 0.0272(12) 0.0296(13) 0.0042(10) -0.0111(10) -0.0135(10)
C34 0.0233(11) 0.0220(11) 0.0210(12) 0.0008(9) -0.0063(9) -0.0113(9)
C35 0.0332(13) 0.0207(11) 0.0311(14) 0.0012(10) -0.0129(11) -0.0082(10)
C36 0.0278(12) 0.0237(12) 0.0358(15) 0.0040(10) -0.0036(11) -0.0131(10)
C37 0.0353(14) 0.0271(13) 0.0310(14) 0.0028(10) -0.0116(11) -0.0136(11)
C38 0.0404(14) 0.0265(12) 0.0300(14) 0.0077(10) -0.0149(12) -0.0181(11)
N33 0.0537(16) 0.0714(18) 0.0420(15) 0.0167(13) -0.0275(13) -0.0355(15)
C39 0.0376(14) 0.0269(12) 0.0243(13) -0.0035(10) -0.0056(11) -0.0155(11)
C40 0.0246(12) 0.0275(12) 0.0238(12) 0.0053(10) -0.0056(10) -0.0108(10)
C41 0.0387(14) 0.0262(13) 0.0423(16) 0.0084(11) -0.0226(13) -0.0133(11)
C42 0.0271(12) 0.0308(13) 0.0326(14) 0.0009(11) -0.0154(11) -0.0103(10)
C43 0.0350(14) 0.0230(12) 0.0365(15) 0.0079(11) -0.0136(12) -0.0039(11)
C44 0.0299(13) 0.0294(13) 0.0318(14) 0.0002(11) -0.0112(11) -0.0070(11)
C45 0.0311(13) 0.0313(13) 0.0205(12) -0.0009(10) -0.0062(10) -0.0155(11)
C46 0.0300(13) 0.0318(13) 0.0313(14) 0.0093(11) -0.0006(11) -0.0128(11)
C47 0.0391(14) 0.0268(13) 0.0281(14) 0.0036(10) -0.0096(12) -0.0122(11)
C48 0.0280(12) 0.0289(13) 0.0316(14) 0.0022(10) -0.0114(11) -0.0127(10)
C49 0.0273(13) 0.0268(13) 0.0331(15) 0.0023(11) -0.0025(11) -0.0073(10)
C50 0.0302(13) 0.0246(12) 0.0313(14) -0.0062(10) -0.0077(11) -0.0079(10)
C51 0.0384(15) 0.0240(12) 0.0375(15) -0.0061(11) -0.0157(12) -0.0059(11)
C52 0.0364(14) 0.0383(15) 0.0300(14) 0.0033(11) -0.0123(12) -0.0162(12)
C53 0.0308(13) 0.0334(13) 0.0217(13) 0.0031(10) -0.0038(10) -0.0120(11)
C54 0.0464(16) 0.0426(16) 0.0345(15) 0.0128(12) -0.0214(13) -0.0243(13)
C55 0.0363(14) 0.0320(13) 0.0235(13) 0.0025(10) -0.0049(11) -0.0122(11)
C56 0.0223(12) 0.0344(14) 0.0357(15) 0.0064(11) -0.0059(11) -0.0116(11)
C57 0.0252(12) 0.0268(12) 0.0425(16) -0.0021(11) -0.0096(11) -0.0127(10)
C58 0.0189(11) 0.0294(13) 0.0353(15) 0.0069(11) -0.0066(10) -0.0070(10)
C59 0.0308(14) 0.0318(14) 0.0505(18) 0.0087(12) -0.0107(13) -0.0127(12)
C60 0.0437(15) 0.0330(14) 0.0320(15) 0.0066(11) -0.0151(12) -0.0211(12)
C61 0.0460(16) 0.0352(14) 0.0342(15) 0.0106(12) -0.0150(13) -0.0216(13)
C62 0.0549(18) 0.0506(17) 0.0333(15) 0.0110(13) -0.0177(14) -0.0356(15)
C63 0.0449(16) 0.0275(13) 0.0266(14) 0.0057(11) -0.0149(12) -0.0005(12)
C64 0.0287(12) 0.0278(12) 0.0289(13) -0.0006(10) -0.0128(11) -0.0094(10)
C65 0.0333(14) 0.0294(13) 0.0278(14) 0.0021(10) -0.0083(11) -0.0076(11)
C66 0.0508(17) 0.0365(15) 0.0345(15) 0.0069(12) -0.0194(13) -0.0245(13)
C67 0.0298(13) 0.0338(14) 0.0427(16) -0.0085(12) -0.0120(12) -0.0093(11)
C68 0.0444(16) 0.0378(15) 0.0480(18) 0.0019(13) -0.0250(14) -0.0186(13)
C69 0.0308(13) 0.0315(13) 0.0337(15) 0.0053(11) -0.0151(11) -0.0124(11)
C70 0.0324(14) 0.0358(15) 0.0359(16) -0.0077(12) -0.0072(12) -0.0096(12)
C71 0.0374(14) 0.0249(12) 0.0350(15) -0.0052(11) -0.0134(12) -0.0119(11)
C72 0.0254(13) 0.0359(15) 0.0428(17) 0.0148(12) -0.0076(12) -0.0090(11)
C73 0.0465(16) 0.0305(14) 0.0547(19) 0.0017(13) -0.0325(15) -0.0156(12)
C74 0.0405(15) 0.0424(16) 0.0347(16) 0.0081(12) -0.0103(13) -0.0199(13)
C75 0.0409(15) 0.0452(16) 0.0405(16) 0.0087(13) -0.0191(13) -0.0293(13)
C76 0.0425(16) 0.0505(17) 0.0245(14) -0.0043(12) -0.0074(12) -0.0206(14)
C77 0.0224(12) 0.0335(14) 0.0500(18) -0.0029(12) -0.0109(12) -0.0098(11)
C78 0.0334(14) 0.0300(13) 0.0318(14) -0.0038(11) -0.0110(11) -0.0114(11)
C79 0.0433(15) 0.0353(14) 0.0328(15) 0.0065(11) -0.0129(12) -0.0227(12)
C80 0.0375(16) 0.0306(14) 0.0466(19) 0.0070(13) 0.0037(14) -0.0101(12)
C81 0.0316(13) 0.0266(13) 0.0406(16) 0.0067(11) -0.0111(12) -0.0096(11)
C82 0.0460(16) 0.0299(14) 0.0356(16) 0.0055(11) -0.0170(13) -0.0109(12)
C83 0.0356(14) 0.0364(15) 0.0443(17) 0.0166(12) -0.0220(13) -0.0150(12)
C84 0.0501(17) 0.0301(14) 0.0226(14) 0.0021(11) -0.0146(12) -0.0036(12)
C85 0.0420(16) 0.0347(15) 0.0362(16) 0.0035(12) -0.0132(13) -0.0133(12)
C86 0.0297(13) 0.0279(13) 0.0417(16) 0.0053(11) -0.0137(12) -0.0095(11)
C87 0.067(2) 0.0311(15) 0.0506(19) 0.0089(13) -0.0227(17) -0.0187(15)
C88 0.0497(18) 0.0271(14) 0.0323(16) -0.0038(11) -0.0012(13) -0.0106(13)
C89 0.0423(15) 0.0410(15) 0.0321(15) 0.0107(12) -0.0189(12) -0.0222(13)
C90 0.0426(16) 0.0207(13) 0.0460(17) 0.0033(12) -0.0174(14) 0.0002(11)
N30 0.090(2) 0.0366(14) 0.068(2) 0.0010(13) -0.0605(19) -0.0064(14)
C92 0.0325(14) 0.0269(13) 0.0450(17) 0.0020(11) -0.0156(12) -0.0097(11)
C93 0.0507(18) 0.0486(18) 0.0386(17) 0.0074(14) -0.0154(14) -0.0219(15)
C94 0.0470(16) 0.0326(14) 0.0446(17) 0.0155(12) -0.0212(14) -0.0199(13)
C95 0.0515(17) 0.0317(14) 0.0249(14) 0.0001(11) -0.0147(12) -0.0178(13)
C96 0.0362(14) 0.0216(12) 0.0374(15) -0.0015(11) -0.0104(12) -0.0051(11)
C97 0.069(2) 0.063(2) 0.0383(17) 0.0174(15) -0.0328(17) -0.0427(18)
C98 0.0226(13) 0.0388(16) 0.064(2) 0.0228(15) -0.0072(13) -0.0038(12)
C99 0.0467(17) 0.0520(17) 0.0450(17) 0.0163(14) -0.0203(14) -0.0362(15)
C100 0.0350(15) 0.0276(14) 0.0398(17) 0.0051(12) 0.0059(13) -0.0033(12)
C101 0.0390(16) 0.071(2) 0.0375(17) 0.0199(15) -0.0134(13) -0.0334(16)
C102 0.0441(16) 0.0266(14) 0.0475(18) -0.0081(12) -0.0174(14) -0.0042(12)
C103 0.0306(14) 0.0370(15) 0.0493(18) -0.0109(13) -0.0164(13) -0.0100(12)
C104 0.0337(14) 0.0477(17) 0.0380(16) 0.0168(13) -0.0100(12) -0.0203(13)
C105 0.0457(17) 0.0439(17) 0.0445(18) 0.0066(14) -0.0153(14) -0.0201(14)
C106 0.0414(16) 0.0487(17) 0.0391(17) 0.0037(13) -0.0159(13) -0.0233(14)
C107 0.0473(17) 0.0464(17) 0.0400(17) -0.0023(13) -0.0107(14) -0.0237(14)
C108 0.0275(13) 0.0517(17) 0.0370(16) -0.0056(13) -0.0090(12) -0.0149(13)
C109 0.062(2) 0.0343(15) 0.055(2) 0.0101(14) -0.0346(18) -0.0183(15)
C110 0.0471(17) 0.0361(15) 0.0423(17) 0.0093(13) -0.0194(14) -0.0154(13)
C111 0.074(2) 0.0314(15) 0.0400(17) 0.0088(13) -0.0328(17) -0.0166(15)
C112 0.0511(18) 0.0423(16) 0.058(2) 0.0155(15) -0.0215(16) -0.0318(15)
C113 0.0504(19) 0.056(2) 0.055(2) -0.0070(16) -0.0314(16) -0.0193(16)
C114 0.061(2) 0.0358(16) 0.0407(17) -0.0007(13) -0.0096(15) -0.0265(15)
C115 0.0520(18) 0.0383(16) 0.0237(14) 0.0045(12) -0.0104(13) -0.0066(14)
C116 0.0375(16) 0.0342(15) 0.063(2) 0.0043(14) -0.0253(15) -0.0119(13)
C117 0.0591(19) 0.0408(16) 0.0306(15) 0.0060(12) -0.0082(14) -0.0295(15)
C118 0.0358(15) 0.0436(16) 0.0442(17) -0.0084(13) -0.0115(13) -0.0188(13)
C119 0.0473(17) 0.0513(18) 0.0423(18) 0.0116(14) -0.0140(14) -0.0279(15)
C120 0.0394(15) 0.0550(18) 0.0371(16) 0.0125(14) -0.0107(13) -0.0293(14)
C121 0.0490(18) 0.0380(16) 0.0454(18) 0.0094(13) -0.0093(15) -0.0189(14)
C122 0.0375(16) 0.0287(15) 0.075(3) 0.0122(15) -0.0063(16) -0.0075(13)
C123 0.0359(15) 0.0413(16) 0.0372(16) 0.0044(13) -0.0092(13) -0.0119(13)
C124 0.0353(16) 0.0309(15) 0.073(2) -0.0141(15) 0.0016(16) -0.0147(13)
C125 0.0459(17) 0.0382(16) 0.068(2) 0.0206(15) -0.0246(16) -0.0237(14)
C126 0.061(2) 0.0288(15) 0.074(2) 0.0064(15) -0.0351(19) -0.0199(15)
C127 0.060(2) 0.0341(16) 0.0310(16) 0.0101(13) 0.0000(15) -0.0072(14)
C128 0.0361(15) 0.065(2) 0.0394(17) 0.0080(15) -0.0137(13) -0.0248(15)
C129 0.0353(15) 0.0500(18) 0.054(2) -0.0212(15) -0.0065(14) -0.0202(14)
C130 0.0438(18) 0.0377(17) 0.067(2) -0.0044(15) -0.0241(17) -0.0092(14)
C131 0.073(2) 0.054(2) 0.056(2) 0.0243(17) -0.0390(19) -0.0374(19)
C132 0.054(2) 0.0330(15) 0.070(2) 0.0044(15) -0.0405(18) -0.0117(14)
C133 0.0528(19) 0.0462(18) 0.063(2) 0.0167(16) -0.0304(17) -0.0214(15)
C134 0.0318(15) 0.0567(19) 0.0526(19) 0.0156(15) -0.0076(14) -0.0282(14)
C135 0.0456(17) 0.0305(14) 0.0467(18) -0.0067(13) -0.0192(14) -0.0059(13)
C136 0.077(2) 0.080(2) 0.051(2) 0.0084(18) -0.0268(18) -0.062(2)
C137 0.070(2) 0.066(2) 0.0468(19) 0.0131(16) -0.0288(17) -0.0492(19)
C138 0.056(2) 0.066(2) 0.041(2) 0.0062(16) -0.0127(17) -0.0218(19)
C139 0.078(3) 0.058(2) 0.0387(18) 0.0103(15) -0.0264(18) -0.0317(19)
C140 0.0374(16) 0.0436(17) 0.0533(19) 0.0026(14) -0.0140(14) -0.0189(13)
C141 0.0399(17) 0.074(2) 0.0370(18) -0.0031(16) -0.0195(14) -0.0147(16)
C142 0.0358(15) 0.0480(17) 0.0250(14) 0.0089(12) -0.0058(12) -0.0089(13)
C143 0.059(2) 0.0317(15) 0.0443(18) 0.0076(13) -0.0287(16) 0.0034(14)
B1 0.0257(13) 0.0254(13) 0.0219(14) 0.0024(11) -0.0065(11) -0.0093(11)
C144 0.0434(17) 0.069(2) 0.0414(18) 0.0137(16) -0.0130(15) -0.0247(16)
N40 0.082(3) 0.098(3) 0.064(2) 0.0193(19) -0.0235(19) -0.051(2)
C145 0.086(3) 0.057(2) 0.0301(16) 0.0114(14) -0.0255(17) -0.0472(19)
C146 0.071(2) 0.0399(17) 0.0401(19) -0.0010(14) 0.0052(17) -0.0260(17)
B2 0.0268(14) 0.0245(13) 0.0330(16) -0.0022(11) -0.0120(12) -0.0082(11)
C147 0.060(2) 0.0415(17) 0.0398(18) 0.0098(14) -0.0079(16) -0.0104(16)
C148 0.0436(17) 0.0471(18) 0.056(2) -0.0006(15) -0.0078(15) -0.0210(15)
C149 0.055(2) 0.065(2) 0.0357(17) 0.0018(15) -0.0045(15) -0.0334(17)
C150 0.062(2) 0.0495(19) 0.066(2) 0.0132(17) -0.0245(18) -0.0296(17)
B3 0.0301(14) 0.0259(14) 0.0274(15) 0.0042(11) -0.0117(12) -0.0127(12)
C151 0.054(2) 0.059(2) 0.056(2) 0.0004(17) -0.0050(17) -0.0358(18)
C152 0.0358(15) 0.0300(14) 0.065(2) -0.0146(14) -0.0184(15) -0.0018(12)
C153 0.0398(17) 0.0346(16) 0.091(3) 0.0063(17) -0.0135(18) -0.0114(14)
N37 0.087(3) 0.110(3) 0.096(3) 0.055(2) -0.046(2) -0.064(3)
N36 0.099(3) 0.066(2) 0.074(2) 0.0112(17) -0.060(2) -0.0237(19)
C154 0.0308(16) 0.070(2) 0.060(2) 0.0017(18) -0.0114(15) -0.0104(16)
N38 0.100(3) 0.046(3) 0.085(7) 0.010(4) -0.062(6) -0.017(3)
C155 0.056(2) 0.073(2) 0.056(2) 0.0218(19) -0.0119(17) -0.0392(19)
C156 0.075(3) 0.101(3) 0.038(2) 0.013(2) -0.0006(19) -0.050(3)
C157 0.061(2) 0.061(2) 0.070(3) 0.0068(19) -0.017(2) -0.0330(19)
B4 0.0394(17) 0.0342(16) 0.0289(16) 0.0067(12) -0.0104(13) -0.0170(14)
C158 0.079(3) 0.092(3) 0.0339(19) -0.0013(18) -0.0035(18) -0.049(2)
C159 0.043(2) 0.042(2) 0.111(4) -0.004(2) -0.011(2) -0.0001(16)
C160 0.111(4) 0.045(2) 0.114(6) 0.001(4) -0.090(5) -0.015(2)
C161 0.076(3) 0.145(5) 0.085(3) 0.014(3) -0.010(3) -0.065(3)
C162 0.058(2) 0.060(2) 0.095(3) 0.036(2) -0.011(2) -0.018(2)
C163 0.094(4) 0.099(4) 0.062(3) 0.029(3) -0.016(3) -0.039(3)
C164 0.093(3) 0.086(3) 0.104(4) 0.017(3) -0.032(3) -0.057(3)
N39 0.174(6) 0.129(5) 0.098(4) 0.055(4) -0.012(4) -0.017(4)
C165 0.074(3) 0.086(4) 0.277(9) 0.088(5) 0.034(5) -0.017(3)
C168 0.143(7) 0.060(3) 0.149(7) -0.014(5) -0.093(6) -0.029(4)
N38A 0.100(3) 0.046(3) 0.085(7) 0.010(4) -0.062(6) -0.017(3)
C1 0.111(4) 0.045(2) 0.114(6) 0.001(4) -0.090(5) -0.015(2)
C2 0.143(7) 0.060(3) 0.149(7) -0.014(5) -0.093(6) -0.029(4)

loop_
_atom_type_symbol
_atom_type_description
_atom_type_scat_dispersion_real
_atom_type_scat_dispersion_imag
_atom_type_scat_source
C C 0.0033 0.0016 'International Tables Vol C Tables 4.2.6.8 and 6.1.1.4'
H H 0.0000 0.0000 'International Tables Vol C Tables 4.2.6.8 and 6.1.1.4'
B B 0.0013 0.0007 'International Tables Vol C Tables 4.2.6.8 and 6.1.1.4'
Cl Cl 0.1484 0.1585 'International Tables Vol C Tables 4.2.6.8 and 6.1.1.4'
Fe Fe 0.3463 0.8444 'International Tables Vol C Tables 4.2.6.8 and 6.1.1.4'
N N 0.0061 0.0033 'International Tables Vol C Tables 4.2.6.8 and 6.1.1.4'
O O 0.0106 0.0060 'International Tables Vol C Tables 4.2.6.8 and 6.1.1.4'

loop_
_geom_angle_atom_site_label_1
_geom_angle_atom_site_label_2
_geom_angle_atom_site_label_3
_geom_angle
_geom_angle_site_symmetry_1
_geom_angle_site_symmetry_3
_geom_angle_publ_flag
N3 Fe1 N21 175.14(7) . . ?
N25 Fe1 N21 91.07(7) . . ?
N25 Fe1 N3 86.22(7) . . ?
N25 Fe1 N19 97.50(7) . . ?
N25 Fe1 N1 157.89(7) . . ?
N25 Fe1 N28 97.68(7) . . ?
N19 Fe1 N21 73.32(7) . . ?
N19 Fe1 N3 111.02(7) . . ?
N19 Fe1 N1 85.45(7) . . ?
N1 Fe1 N21 110.67(7) . . ?
N1 Fe1 N3 72.37(7) . . ?
N28 Fe1 N21 84.72(7) . . ?
N28 Fe1 N3 91.63(7) . . ?
N28 Fe1 N19 153.44(8) . . ?
N28 Fe1 N1 88.62(7) . . ?
N34 Fe2 N4 93.07(7) . . ?
N34 Fe2 N25 101.89(7) . . ?
N34 Fe2 N7 156.30(7) . . ?
N34 Fe2 N9 86.61(7) . . ?
N34 Fe2 N6 92.87(7) . . ?
N25 Fe2 N4 84.75(7) . . ?
N25 Fe2 N7 88.49(7) . . ?
N25 Fe2 N9 91.09(7) . . ?
N25 Fe2 N6 153.67(7) . . ?
N7 Fe2 N4 109.20(7) . . ?
N7 Fe2 N9 71.79(7) . . ?
N9 Fe2 N4 175.68(7) . . ?
N6 Fe2 N4 72.68(7) . . ?
N6 Fe2 N7 86.39(8) . . ?
N6 Fe2 N9 111.64(7) . . ?
N34 Fe3 N15 92.82(7) . . ?
N34 Fe3 N13 93.88(7) . . ?
N34 Fe3 N10 86.97(7) . . ?
N34 Fe3 N31 98.18(7) . . ?
N34 Fe3 N12 157.14(8) . . ?
N13 Fe3 N15 72.48(7) . . ?
N13 Fe3 N10 115.19(7) . . ?
N10 Fe3 N15 172.33(7) . . ?
N31 Fe3 N15 86.12(7) . . ?
N31 Fe3 N13 155.92(7) . . ?
N31 Fe3 N10 86.32(7) . . ?
N31 Fe3 N12 90.83(7) . . ?
N12 Fe3 N15 108.79(7) . . ?
N12 Fe3 N13 85.91(7) . . ?
N12 Fe3 N10 72.62(7) . . ?
N16 Fe4 N22 173.88(7) . . ?
N31 Fe4 N16 87.14(7) . . ?
N31 Fe4 N22 93.15(7) . . ?
N31 Fe4 N18 155.61(7) . . ?
N31 Fe4 N24 85.32(7) . . ?
N18 Fe4 N16 72.63(7) . . ?
N18 Fe4 N22 108.42(7) . . ?
N28 Fe4 N16 87.41(7) . . ?
N28 Fe4 N22 86.57(7) . . ?
N28 Fe4 N31 102.84(7) . . ?
N28 Fe4 N18 90.00(8) . . ?
N28 Fe4 N24 158.09(7) . . ?
N24 Fe4 N16 113.54(7) . . ?
N24 Fe4 N22 72.57(7) . . ?
N24 Fe4 N18 90.33(8) . . ?
Fe3 N34 Fe2 119.88(8) . . ?
N35 N34 Fe2 121.66(16) . . ?
N35 N34 Fe3 118.44(16) . . ?
N22 N21 Fe1 121.04(13) . . ?
C6 N21 Fe1 115.57(14) . . ?
C6 N21 N22 119.93(18) . . ?
N15 N16 Fe4 122.36(13) . . ?
C5 N16 Fe4 117.43(15) . . ?
C5 N16 N15 120.00(18) . . ?
N16 N15 Fe3 119.80(13) . . ?
C0AA N15 Fe3 117.83(15) . . ?
C0AA N15 N16 119.37(19) . . ?
N14 N13 Fe3 115.60(14) . . ?
C13 N13 Fe3 134.68(16) . . ?
C13 N13 N14 105.20(18) . . ?
N3 N4 Fe2 121.68(13) . . ?
C8 N4 Fe2 116.85(15) . . ?
C8 N4 N3 119.75(19) . . ?
N4 N3 Fe1 121.10(14) . . ?
C14 N3 Fe1 118.37(15) . . ?
C14 N3 N4 119.65(19) . . ?
Fe1 N25 Fe2 120.59(7) . . ?
N26 N25 Fe1 121.25(16) . . ?
N26 N25 Fe2 117.89(15) . . ?
N19 N20 C6 117.39(17) . . ?
N19 N20 C18 111.02(18) . . ?
C18 N20 C6 130.9(2) . . ?
N8 N7 Fe2 116.59(14) . . ?
C19 N7 Fe2 135.75(18) . . ?
C19 N7 N8 105.95(19) . . ?
N18 N17 C5 116.99(18) . . ?
C24 N17 N18 111.24(19) . . ?
C24 N17 C5 131.7(2) . . ?
N20 N19 Fe1 115.37(13) . . ?
C4 N19 Fe1 136.57(16) . . ?
C4 N19 N20 105.51(18) . . ?
N10 N9 Fe2 121.24(14) . . ?
C10 N9 Fe2 118.32(15) . . ?
C10 N9 N10 119.83(19) . . ?
N7 N8 C10 117.04(18) . . ?
N7 N8 C43 110.57(19) . . ?
C43 N8 C10 132.4(2) . . ?
N21 N22 Fe4 120.90(13) . . ?
C34 N22 Fe4 118.47(14) . . ?
C34 N22 N21 119.72(18) . . ?
N12 N11 C29 117.42(18) . . ?
C45 N11 N12 110.42(18) . . ?
C45 N11 C29 132.2(2) . . ?
N13 N14 C0AA 117.25(18) . . ?
N13 N14 C58 111.27(19) . . ?
C58 N14 C0AA 130.8(2) . . ?
N9 N10 Fe3 119.88(14) . . ?
C29 N10 Fe3 118.14(15) . . ?
C29 N10 N9 119.88(19) . . ?
N6 N5 C8 117.56(19) . . ?
N6 N5 C75 110.5(2) . . ?
C75 N5 C8 131.0(2) . . ?
Fe3 N31 Fe4 118.45(8) . . ?
N32 N31 Fe3 118.67(16) . . ?
N32 N31 Fe4 119.90(16) . . ?
N2 N1 Fe1 116.91(14) . . ?
C40 N1 Fe1 135.90(16) . . ?
C40 N1 N2 106.05(19) . . ?
N24 N23 C32 110.76(18) . . ?
N24 N23 C34 117.22(18) . . ?
C32 N23 C34 131.8(2) . . ?
N11 N12 Fe3 116.51(14) . . ?
C16 N12 Fe3 137.81(17) . . ?
C16 N12 N11 105.66(19) . . ?
N5 N6 Fe2 116.50(14) . . ?
C17 N6 Fe2 136.61(17) . . ?
C17 N6 N5 105.6(2) . . ?
N27 N26 N25 179.2(3) . . ?
N1 N2 C14 116.90(18) . . ?
N1 N2 C26 110.48(19) . . ?
C26 N2 C14 132.5(2) . . ?
N17 N18 Fe4 111.77(14) . . ?
C36 N18 Fe4 133.03(16) . . ?
C36 N18 N17 105.0(2) . . ?
Fe4 N28 Fe1 118.78(9) . . ?
N29 N28 Fe1 116.24(15) . . ?
N29 N28 Fe4 124.80(15) . . ?
N23 N24 Fe4 116.48(14) . . ?
C21 N24 Fe4 137.56(17) . . ?
C21 N24 N23 105.65(19) . . ?
N33 N32 N31 179.6(3) . . ?
N30 N29 N28 178.4(3) . . ?
N19 C4 C11 110.3(2) . . ?
N19 C4 C51 121.6(2) . . ?
C11 C4 C51 128.1(2) . . ?
N16 C5 N17 114.14(19) . . ?
N16 C5 C28 122.4(2) . . ?
N17 C5 C28 123.5(2) . . ?
N36 N35 N34 179.0(3) . . ?
N21 C6 N20 114.37(19) . . ?
N21 C6 C31 122.5(2) . . ?
N20 C6 C31 123.1(2) . . ?
N15 C0AA N14 113.4(2) . . ?
N15 C0AA C30 123.1(2) . . ?
N14 C0AA C30 123.4(2) . . ?
N4 C8 N5 114.1(2) . . ?
N4 C8 C27 122.3(2) . . ?
C27 C8 N5 123.6(2) . . ?
C41 C9 B3 121.1(2) . . ?
C62 C9 C41 114.7(2) . . ?
C62 C9 B3 124.2(2) . . ?
N9 C10 N8 114.2(2) . . ?
N9 C10 C63 122.1(2) . . ?
C63 C10 N8 123.7(2) . . ?
C4 C11 H11 126.3 . . ?
C18 C11 C4 107.5(2) . . ?
C18 C11 H11 126.3 . . ?
C44 C12 B1 121.3(2) . . ?
C81 C12 C44 114.6(2) . . ?
C81 C12 B1 123.9(2) . . ?
N13 C13 C56 110.5(2) . . ?
N13 C13 C104 120.4(2) . . ?
C56 C13 C104 129.1(2) . . ?
N3 C14 N2 114.11(19) . . ?
N3 C14 C25 122.1(2) . . ?
N2 C14 C25 123.7(2) . . ?
C23 C15 C47 115.2(2) . . ?
C23 C15 B1 121.7(2) . . ?
C47 C15 B1 122.9(2) . . ?
N12 C16 C39 110.6(2) . . ?
N12 C16 C96 120.9(2) . . ?
C39 C16 C96 128.5(2) . . ?
C157 O2 H2 109.5 . . ?
N6 C17 C99 110.8(2) . . ?
N6 C17 C101 120.1(2) . . ?
C99 C17 C101 129.0(2) . . ?
N20 C18 C77 124.5(2) . . ?
C11 C18 N20 105.7(2) . . ?
C11 C18 C77 129.8(2) . . ?
N7 C19 C90 110.3(2) . . ?
N7 C19 C102 120.5(2) . . ?
C90 C19 C102 129.2(2) . . ?
C49 C20 B1 122.6(2) . . ?
C65 C20 C49 115.2(2) . . ?
C65 C20 B1 121.7(2) . . ?
N24 C21 C71 110.5(2) . . ?
N24 C21 C152 120.5(2) . . ?
C71 C21 C152 129.0(2) . . ?
C68 C22 C106 114.9(3) . . ?
C68 C22 B2 125.4(3) . . ?
C106 C22 B2 119.6(2) . . ?
C15 C23 H23 118.6 . . ?
C72 C23 C15 122.8(3) . . ?
C72 C23 H23 118.6 . . ?
N17 C24 C142 125.1(2) . . ?
C46 C24 N17 105.8(2) . . ?
C46 C24 C142 128.9(2) . . ?
C14 C25 H25 121.0 . . ?
C27 C25 C14 118.0(2) . . ?
C27 C25 H25 121.0 . . ?
N2 C26 C76 125.0(2) . . ?
C53 C26 N2 105.7(2) . . ?
C53 C26 C76 129.2(2) . . ?
C8 C27 H27 121.1 . . ?
C25 C27 C8 117.8(2) . . ?
C25 C27 H27 121.1 . . ?
C5 C28 H28 121.0 . . ?
C30 C28 C5 117.9(2) . . ?
C30 C28 H28 121.0 . . ?
N10 C29 N11 114.1(2) . . ?
N10 C29 C84 122.2(2) . . ?
C84 C29 N11 123.6(2) . . ?
C0AA C30 H30 121.4 . . ?
C28 C30 C0AA 117.2(2) . . ?
C28 C30 H30 121.4 . . ?
C6 C31 H31 121.3 . . ?
C42 C31 C6 117.5(2) . . ?
C42 C31 H31 121.3 . . ?
N23 C32 C73 125.2(2) . . ?
C71 C32 N23 105.3(2) . . ?
C71 C32 C73 129.2(2) . . ?
C37 C33 B3 120.4(2) . . ?
C48 C33 C37 114.5(2) . . ?
C48 C33 B3 125.1(2) . . ?
N22 C34 N23 114.00(19) . . ?
N22 C34 C42 122.1(2) . . ?
N23 C34 C42 123.8(2) . . ?
C82 C35 C92 115.0(2) . . ?
C82 C35 B1 121.4(2) . . ?
C92 C35 B1 123.3(2) . . ?
N18 C36 C46 110.7(2) . . ?
N18 C36 C134 121.0(2) . . ?
C46 C36 C134 128.3(2) . . ?
C33 C37 H37 118.5 . . ?
C89 C37 C33 123.0(2) . . ?
C89 C37 H37 118.5 . . ?
C54 C38 C79 114.9(2) . . ?
C54 C38 B3 124.2(2) . . ?
C79 C38 B3 120.9(2) . . ?
C16 C39 H39 126.3 . . ?
C45 C39 C16 107.4(2) . . ?
C45 C39 H39 126.3 . . ?
N1 C40 C53 110.5(2) . . ?
N1 C40 C120 119.9(2) . . ?
C53 C40 C120 129.5(2) . . ?
C9 C41 H41 118.4 . . ?
C94 C41 C9 123.3(2) . . ?
C94 C41 H41 118.4 . . ?
C31 C42 C34 117.9(2) . . ?
C31 C42 H42 121.1 . . ?
C34 C42 H42 121.1 . . ?
N8 C43 C143 125.3(2) . . ?
C90 C43 N8 105.4(2) . . ?
C90 C43 C143 129.2(2) . . ?
C12 C44 H44 118.6 . . ?
C135 C44 C12 122.9(3) . . ?
C135 C44 H44 118.6 . . ?
N11 C45 C95 125.0(2) . . ?
C39 C45 N11 105.9(2) . . ?
C39 C45 C95 129.2(2) . . ?
C24 C46 C36 107.3(2) . . ?
C24 C46 H46 126.4 . . ?
C36 C46 H46 126.4 . . ?
C15 C47 H47 118.9 . . ?
C88 C47 C15 122.2(3) . . ?
C88 C47 H47 118.9 . . ?
C33 C48 H48 118.2 . . ?
C86 C48 C33 123.5(2) . . ?
C86 C48 H48 118.2 . . ?
C20 C49 H49 118.7 . . ?
C80 C49 C20 122.5(3) . . ?
C80 C49 H49 118.7 . . ?
C123 C50 C140 113.6(3) . . ?
C123 C50 B2 125.2(2) . . ?
C140 C50 B2 121.2(2) . . ?
C4 C51 H51A 109.5 . . ?
C4 C51 H51B 109.5 . . ?
C4 C51 H51C 109.5 . . ?
H51A C51 H51B 109.5 . . ?
H51A C51 H51C 109.5 . . ?
H51B C51 H51C 109.5 . . ?
C69 C52 H52 118.4 . . ?
C128 C52 H52 118.4 . . ?
C128 C52 C69 123.3(3) . . ?
C26 C53 C40 107.2(2) . . ?
C26 C53 H53 126.4 . . ?
C40 C53 H53 126.4 . . ?
C38 C54 H54 118.6 . . ?
C97 C54 C38 122.8(3) . . ?
C97 C54 H54 118.6 . . ?
C85 C55 C110 113.7(3) . . ?
C85 C55 B4 124.6(2) . . ?
C110 C55 B4 121.7(2) . . ?
C13 C56 H56 126.3 . . ?
C58 C56 C13 107.4(2) . . ?
C58 C56 H56 126.3 . . ?
C59 C57 C103 115.1(2) . . ?
C59 C57 B2 125.7(2) . . ?
C103 C57 B2 119.2(2) . . ?
N14 C58 C98 124.3(2) . . ?
C56 C58 N14 105.6(2) . . ?
C56 C58 C98 130.1(2) . . ?
C57 C59 H59 119.0 . . ?
C57 C59 C122 122.0(3) . . ?
C122 C59 H59 119.0 . . ?
C66 C60 C121 114.0(3) . . ?
C66 C60 B4 123.7(2) . . ?
C121 C60 B4 122.2(2) . . ?
C93 C61 C105 114.4(3) . . ?
C93 C61 B4 124.7(3) . . ?
C105 C61 B4 120.9(3) . . ?
C9 C62 H62 118.6 . . ?
C137 C62 C9 122.8(3) . . ?
C137 C62 H62 118.6 . . ?
C10 C63 H63 120.9 . . ?
C84 C63 C10 118.1(2) . . ?
C84 C63 H63 120.9 . . ?
C67 C64 C78 114.6(2) . . ?
C67 C64 B2 125.7(2) . . ?
C78 C64 B2 119.6(2) . . ?
C20 C65 H65 118.8 . . ?
C115 C65 C20 122.4(3) . . ?
C115 C65 H65 118.8 . . ?
C60 C66 H66 118.4 . . ?
C60 C66 C109 123.2(3) . . ?
C109 C66 H66 118.4 . . ?
C64 C67 H67 118.6 . . ?
C118 C67 C64 122.7(2) . . ?
C118 C67 H67 118.6 . . ?
C22 C68 H68 118.6 . . ?
C113 C68 C22 122.9(3) . . ?
C113 C68 H68 118.6 . . ?
C52 C69 B3 121.5(2) . . ?
C52 C69 C153 114.7(3) . . ?
C153 C69 B3 123.8(2) . . ?
C78 C70 H70 119.7 . . ?
C78 C70 C108 120.7(2) . . ?
C108 C70 H70 119.7 . . ?
C21 C71 H71 126.1 . . ?
C32 C71 C21 107.7(2) . . ?
C32 C71 H71 126.1 . . ?
C23 C72 H72 120.0 . . ?
C100 C72 C23 120.1(3) . . ?
C100 C72 H72 120.0 . . ?
C32 C73 H73A 109.5 . . ?
C32 C73 H73B 109.5 . . ?
C32 C73 H73C 109.5 . . ?
H73A C73 H73B 109.5 . . ?
H73A C73 H73C 109.5 . . ?
H73B C73 H73C 109.5 . . ?
C119 C74 B4 120.5(3) . . ?
C149 C74 C119 115.1(3) . . ?
C149 C74 B4 124.3(3) . . ?
N5 C75 C136 124.7(3) . . ?
C99 C75 N5 105.9(2) . . ?
C99 C75 C136 129.2(3) . . ?
C26 C76 H76A 109.5 . . ?
C26 C76 H76B 109.5 . . ?
C26 C76 H76C 109.5 . . ?
H76A C76 H76B 109.5 . . ?
H76A C76 H76C 109.5 . . ?
H76B C76 H76C 109.5 . . ?
C18 C77 H77A 109.5 . . ?
C18 C77 H77B 109.5 . . ?
C18 C77 H77C 109.5 . . ?
H77A C77 H77B 109.5 . . ?
H77A C77 H77C 109.5 . . ?
H77B C77 H77C 109.5 . . ?
C64 C78 H78 118.5 . . ?
C70 C78 C64 123.0(2) . . ?
C70 C78 H78 118.5 . . ?
C38 C79 H79 118.6 . . ?
C117 C79 C38 122.9(3) . . ?
C117 C79 H79 118.6 . . ?
C49 C80 H80 119.9 . . ?
C127 C80 C49 120.2(3) . . ?
C127 C80 H80 119.9 . . ?
C12 C81 H81 118.5 . . ?
C125 C81 C12 123.1(3) . . ?
C125 C81 H81 118.5 . . ?
C35 C82 H82 118.9 . . ?
C111 C82 C35 122.1(3) . . ?
C111 C82 H82 118.9 . . ?
C86 C83 H83 120.3 . . ?
C86 C83 C89 119.4(2) . . ?
C89 C83 H83 120.3 . . ?
C29 C84 H84 121.2 . . ?
C63 C84 C29 117.7(2) . . ?
C63 C84 H84 121.2 . . ?
C55 C85 H85 118.8 . . ?
C87 C85 C55 122.5(3) . . ?
C87 C85 H85 118.8 . . ?
C48 C86 H86 120.3 . . ?
C83 C86 C48 119.3(2) . . ?
C83 C86 H86 120.3 . . ?
C85 C87 H87 119.5 . . ?
C114 C87 C85 121.1(3) . . ?
C114 C87 H87 119.5 . . ?
C47 C88 H88 119.5 . . ?
C100 C88 C47 121.0(3) . . ?
C100 C88 H88 119.5 . . ?
C37 C89 H89 119.9 . . ?
C83 C89 C37 120.2(3) . . ?
C83 C89 H89 119.9 . . ?
C19 C90 H90 126.1 . . ?
C43 C90 C19 107.7(2) . . ?
C43 C90 H90 126.1 . . ?
C35 C92 H92 118.6 . . ?
C116 C92 C35 122.9(3) . . ?
C116 C92 H92 118.6 . . ?
C61 C93 H93 118.5 . . ?
C139 C93 C61 122.9(3) . . ?
C139 C93 H93 118.5 . . ?
C41 C94 H94 120.1 . . ?
C112 C94 C41 119.9(3) . . ?
C112 C94 H94 120.1 . . ?
C45 C95 H95A 109.5 . . ?
C45 C95 H95B 109.5 . . ?
C45 C95 H95C 109.5 . . ?
H95A C95 H95B 109.5 . . ?
H95A C95 H95C 109.5 . . ?
H95B C95 H95C 109.5 . . ?
C16 C96 H96A 109.5 . . ?
C16 C96 H96B 109.5 . . ?
C16 C96 H96C 109.5 . . ?
H96A C96 H96B 109.5 . . ?
H96A C96 H96C 109.5 . . ?
H96B C96 H96C 109.5 . . ?
C54 C97 H97 119.9 . . ?
C145 C97 C54 120.2(3) . . ?
C145 C97 H97 119.9 . . ?
C58 C98 H98A 109.5 . . ?
C58 C98 H98B 109.5 . . ?
C58 C98 H98C 109.5 . . ?
H98A C98 H98B 109.5 . . ?
H98A C98 H98C 109.5 . . ?
H98B C98 H98C 109.5 . . ?
C17 C99 H99 126.4 . . ?
C75 C99 C17 107.2(2) . . ?
C75 C99 H99 126.4 . . ?
C72 C100 H100 120.6 . . ?
C88 C100 C72 118.8(3) . . ?
C88 C100 H100 120.6 . . ?
C17 C101 H10A 109.5 . . ?
C17 C101 H10B 109.5 . . ?
C17 C101 H10C 109.5 . . ?
H10A C101 H10B 109.5 . . ?
H10A C101 H10C 109.5 . . ?
H10B C101 H10C 109.5 . . ?
C19 C102 H10D 109.5 . . ?
C19 C102 H10E 109.5 . . ?
C19 C102 H10F 109.5 . . ?
H10D C102 H10E 109.5 . . ?
H10D C102 H10F 109.5 . . ?
H10E C102 H10F 109.5 . . ?
C57 C103 H103 118.4 . . ?
C129 C103 C57 123.2(3) . . ?
C129 C103 H103 118.4 . . ?
C13 C104 H10G 109.5 . . ?
C13 C104 H10H 109.5 . . ?
C13 C104 H10I 109.5 . . ?
H10G C104 H10H 109.5 . . ?
H10G C104 H10I 109.5 . . ?
H10H C104 H10I 109.5 . . ?
C61 C105 H105 118.5 . . ?
C133 C105 C61 123.0(3) . . ?
C133 C105 H105 118.5 . . ?
C22 C106 H106 118.6 . . ?
C144 C106 C22 122.8(3) . . ?
C144 C106 H106 118.6 . . ?
C110 C107 H107 120.2 . . ?
C114 C107 H107 120.2 . . ?
C114 C107 C110 119.6(3) . . ?
C70 C108 H108 120.8 . . ?
C118 C108 C70 118.5(3) . . ?
C118 C108 H108 120.8 . . ?
C66 C109 H109 119.7 . . ?
C130 C109 C66 120.5(3) . . ?
C130 C109 H109 119.7 . . ?
C55 C110 H110 117.9 . . ?
C107 C110 C55 124.1(3) . . ?
C107 C110 H110 117.9 . . ?
C82 C111 H111 119.8 . . ?
C132 C111 C82 120.4(3) . . ?
C132 C111 H111 119.8 . . ?
C94 C112 H112 120.5 . . ?
C94 C112 C137 118.9(3) . . ?
C137 C112 H112 120.5 . . ?
C68 C113 H113 119.8 . . ?
C141 C113 C68 120.3(3) . . ?
C141 C113 H113 119.8 . . ?
C87 C114 H114 120.6 . . ?
C107 C114 C87 118.9(3) . . ?
C107 C114 H114 120.6 . . ?
C65 C115 H115 119.8 . . ?
C127 C115 C65 120.4(3) . . ?
C127 C115 H115 119.8 . . ?
C92 C116 H116 119.8 . . ?
C132 C116 C92 120.4(3) . . ?
C132 C116 H116 119.8 . . ?
C79 C117 H117 120.0 . . ?
C145 C117 C79 120.0(3) . . ?
C145 C117 H117 120.0 . . ?
C67 C118 H118 119.7 . . ?
C108 C118 C67 120.5(3) . . ?
C108 C118 H118 119.7 . . ?
C74 C119 H119 118.7 . . ?
C155 C119 C74 122.5(3) . . ?
C155 C119 H119 118.7 . . ?
C40 C120 H12A 109.5 . . ?
C40 C120 H12B 109.5 . . ?
C40 C120 H12C 109.5 . . ?
H12A C120 H12B 109.5 . . ?
H12A C120 H12C 109.5 . . ?
H12B C120 H12C 109.5 . . ?
C60 C121 H121 118.3 . . ?
C148 C121 C60 123.4(3) . . ?
C148 C121 H121 118.3 . . ?
C59 C122 H122 119.8 . . ?
C124 C122 C59 120.4(3) . . ?
C124 C122 H122 119.8 . . ?
C50 C123 H123 118.4 . . ?
C147 C123 C50 123.2(3) . . ?
C147 C123 H123 118.4 . . ?
C122 C124 H124 120.2 . . ?
C122 C124 C129 119.6(3) . . ?
C129 C124 H124 120.2 . . ?
C81 C125 H125 119.9 . . ?
C126 C125 C81 120.1(3) . . ?
C126 C125 H125 119.9 . . ?
C125 C126 H126 120.5 . . ?
C135 C126 C125 119.0(3) . . ?
C135 C126 H126 120.5 . . ?
C80 C127 C115 119.3(3) . . ?
C80 C127 H127 120.4 . . ?
C115 C127 H127 120.4 . . ?
C52 C128 H128 119.9 . . ?
C154 C128 C52 120.2(3) . . ?
C154 C128 H128 119.9 . . ?
C103 C129 H129 120.2 . . ?
C124 C129 C103 119.6(3) . . ?
C124 C129 H129 120.2 . . ?
C109 C130 H130 120.7 . . ?
C109 C130 C148 118.7(3) . . ?
C148 C130 H130 120.7 . . ?
C133 C131 H131 120.6 . . ?
C139 C131 H131 120.6 . . ?
C139 C131 C133 118.8(3) . . ?
C111 C132 H132 120.4 . . ?
C116 C132 C111 119.1(3) . . ?
C116 C132 H132 120.4 . . ?
C105 C133 H133 119.9 . . ?
C131 C133 C105 120.1(3) . . ?
C131 C133 H133 119.9 . . ?
C36 C134 H13A 109.5 . . ?
C36 C134 H13B 109.5 . . ?
C36 C134 H13C 109.5 . . ?
H13A C134 H13B 109.5 . . ?
H13A C134 H13C 109.5 . . ?
H13B C134 H13C 109.5 . . ?
C44 C135 H135 119.8 . . ?
C126 C135 C44 120.3(3) . . ?
C126 C135 H135 119.8 . . ?
C75 C136 H13D 109.5 . . ?
C75 C136 H13E 109.5 . . ?
C75 C136 H13F 109.5 . . ?
H13D C136 H13E 109.5 . . ?
H13D C136 H13F 109.5 . . ?
H13E C136 H13F 109.5 . . ?
C62 C137 H137 119.8 . . ?
C112 C137 C62 120.5(3) . . ?
C112 C137 H137 119.8 . . ?
N40 C138 C161 179.1(5) . . ?
C93 C139 H139 119.6 . . ?
C131 C139 C93 120.8(3) . . ?
C131 C139 H139 119.6 . . ?
C50 C140 H140 118.1 . . ?
C151 C140 C50 123.7(3) . . ?
C151 C140 H140 118.1 . . ?
C113 C141 H141 120.5 . . ?
C144 C141 C113 119.0(3) . . ?
C144 C141 H141 120.5 . . ?
C24 C142 H14A 109.5 . . ?
C24 C142 H14B 109.5 . . ?
C24 C142 H14C 109.5 . . ?
H14A C142 H14B 109.5 . . ?
H14A C142 H14C 109.5 . . ?
H14B C142 H14C 109.5 . . ?
C43 C143 H14D 109.5 . . ?
C43 C143 H14E 109.5 . . ?
C43 C143 H14F 109.5 . . ?
H14D C143 H14E 109.5 . . ?
H14D C143 H14F 109.5 . . ?
H14E C143 H14F 109.5 . . ?
C15 B1 C12 112.0(2) . . ?
C15 B1 C20 103.40(19) . . ?
C15 B1 C35 112.8(2) . . ?
C20 B1 C12 112.1(2) . . ?
C20 B1 C35 112.8(2) . . ?
C35 B1 C12 104.05(19) . . ?
C106 C144 H144 119.9 . . ?
C141 C144 C106 120.2(3) . . ?
C141 C144 H144 119.9 . . ?
C97 C145 C117 119.1(3) . . ?
C97 C145 H145 120.4 . . ?
C117 C145 H145 120.4 . . ?
C147 C146 H146 120.7 . . ?
C151 C146 H146 120.7 . . ?
C151 C146 C147 118.6(3) . . ?
C22 B2 C57 111.7(2) . . ?
C22 B2 C64 104.3(2) . . ?
C50 B2 C22 112.7(2) . . ?
C50 B2 C57 106.3(2) . . ?
C50 B2 C64 111.3(2) . . ?
C64 B2 C57 110.5(2) . . ?
C123 C147 H147 119.7 . . ?
C146 C147 C123 120.6(3) . . ?
C146 C147 H147 119.7 . . ?
C121 C148 H148 119.9 . . ?
C130 C148 C121 120.1(3) . . ?
C130 C148 H148 119.9 . . ?
C74 C149 H149 118.7 . . ?
C158 C149 C74 122.7(3) . . ?
C158 C149 H149 118.7 . . ?
Cl3 C150 Cl1 110.1(2) . . ?
Cl3 C150 H150 108.6 . . ?
Cl2 C150 Cl3 111.4(2) . . ?
Cl2 C150 Cl1 109.38(19) . . ?
Cl2 C150 H150 108.6 . . ?
Cl1 C150 H150 108.6 . . ?
C9 B3 C33 110.9(2) . . ?
C9 B3 C38 108.3(2) . . ?
C38 B3 C33 110.2(2) . . ?
C69 B3 C9 110.1(2) . . ?
C69 B3 C33 107.2(2) . . ?
C69 B3 C38 110.2(2) . . ?
C140 C151 H151 119.9 . . ?
C146 C151 C140 120.3(3) . . ?
C146 C151 H151 119.9 . . ?
C21 C152 H15A 109.5 . . ?
C21 C152 H15B 109.5 . . ?
C21 C152 H15C 109.5 . . ?
H15A C152 H15B 109.5 . . ?
H15A C152 H15C 109.5 . . ?
H15B C152 H15C 109.5 . . ?
C69 C153 H153 118.6 . . ?
C159 C153 C69 122.7(3) . . ?
C159 C153 H153 118.6 . . ?
C128 C154 H154 120.5 . . ?
C128 C154 C159 119.0(3) . . ?
C159 C154 H154 120.5 . . ?
C119 C155 H155 120.0 . . ?
C156 C155 C119 120.1(3) . . ?
C156 C155 H155 120.0 . . ?
C155 C156 H156 120.4 . . ?
C158 C156 C155 119.2(3) . . ?
C158 C156 H156 120.4 . . ?
O2 C157 H15D 109.5 . . ?
O2 C157 H15E 109.5 . . ?
O2 C157 H15F 109.5 . . ?
H15D C157 H15E 109.5 . . ?
H15D C157 H15F 109.5 . . ?
H15E C157 H15F 109.5 . . ?
C55 B4 C60 108.5(2) . . ?
C61 B4 C55 108.1(2) . . ?
C61 B4 C60 111.6(2) . . ?
C74 B4 C55 110.7(2) . . ?
C74 B4 C60 108.6(2) . . ?
C74 B4 C61 109.4(2) . . ?
C149 C158 H158 119.8 . . ?
C156 C158 C149 120.4(3) . . ?
C156 C158 H158 119.8 . . ?
C153 C159 H159 120.0 . . ?
C154 C159 C153 120.0(3) . . ?
C154 C159 H159 120.0 . . ?
N38 C160 C168 171(3) . . ?
C138 C161 H16A 109.5 . . ?
C138 C161 H16B 109.5 . . ?
C138 C161 H16C 109.5 . . ?
H16A C161 H16B 109.5 . . ?
H16A C161 H16C 109.5 . . ?
H16B C161 H16C 109.5 . . ?
N37 C162 C165 177.4(7) . . ?
N39 C163 C164 179.0(7) . . ?
C163 C164 H16J 109.5 . . ?
C163 C164 H16K 109.5 . . ?
C163 C164 H16L 109.5 . . ?
H16J C164 H16K 109.5 . . ?
H16J C164 H16L 109.5 . . ?
H16K C164 H16L 109.5 . . ?
C162 C165 H16D 109.5 . . ?
C162 C165 H16E 109.5 . . ?
C162 C165 H16F 109.5 . . ?
H16D C165 H16E 109.5 . . ?
H16D C165 H16F 109.5 . . ?
H16E C165 H16F 109.5 . . ?
C160 C168 H16G 109.5 . . ?
C160 C168 H16H 109.5 . . ?
C160 C168 H16I 109.5 . . ?
H16G C168 H16H 109.5 . . ?
H16G C168 H16I 109.5 . . ?
H16H C168 H16I 109.5 . . ?
N38A C1 C2 171(4) . . ?
C1 C2 H2A 109.5 . . ?
C1 C2 H2B 109.5 . . ?
C1 C2 H2C 109.5 . . ?
H2A C2 H2B 109.5 . . ?
H2A C2 H2C 109.5 . . ?
H2B C2 H2C 109.5 . . ?

loop_
_geom_bond_atom_site_label_1
_geom_bond_atom_site_label_2
_geom_bond_distance
_geom_bond_site_symmetry_2
_geom_bond_publ_flag
Fe1 N21 2.2210(18) . ?
Fe1 N3 2.2090(18) . ?
Fe1 N25 2.0876(18) . ?
Fe1 N19 2.1541(19) . ?
Fe1 N1 2.159(2) . ?
Fe1 N28 2.1232(18) . ?
Fe2 N34 2.0885(17) . ?
Fe2 N4 2.2235(19) . ?
Fe2 N25 2.1282(18) . ?
Fe2 N7 2.1594(19) . ?
Fe2 N9 2.2221(19) . ?
Fe2 N6 2.151(2) . ?
Fe3 N34 2.0847(18) . ?
Fe3 N15 2.2211(18) . ?
Fe3 N13 2.1794(19) . ?
Fe3 N10 2.2120(19) . ?
Fe3 N31 2.1245(19) . ?
Fe3 N12 2.157(2) . ?
Fe4 N16 2.1830(18) . ?
Fe4 N22 2.1962(18) . ?
Fe4 N31 2.1259(19) . ?
Fe4 N18 2.179(2) . ?
Fe4 N28 2.1036(19) . ?
Fe4 N24 2.160(2) . ?
Cl3 C150 1.755(4) . ?
Cl2 C150 1.742(4) . ?
Cl1 C150 1.757(4) . ?
N34 N35 1.2040(10) . ?
N21 N22 1.348(2) . ?
N21 C6 1.324(3) . ?
N16 N15 1.350(3) . ?
N16 C5 1.327(3) . ?
N15 C0AA 1.328(3) . ?
N13 N14 1.381(3) . ?
N13 C13 1.330(3) . ?
N4 N3 1.350(3) . ?
N4 C8 1.329(3) . ?
N3 C14 1.328(3) . ?
N25 N26 1.2021(10) . ?
N20 N19 1.379(3) . ?
N20 C6 1.395(3) . ?
N20 C18 1.382(3) . ?
N7 N8 1.377(3) . ?
N7 C19 1.326(3) . ?
N17 N18 1.383(3) . ?
N17 C5 1.393(3) . ?
N17 C24 1.377(3) . ?
N19 C4 1.328(3) . ?
N9 N10 1.351(2) . ?
N9 C10 1.328(3) . ?
N8 C10 1.398(3) . ?
N8 C43 1.388(3) . ?
N22 C34 1.327(3) . ?
N11 N12 1.382(3) . ?
N11 C29 1.404(3) . ?
N11 C45 1.380(3) . ?
N14 C0AA 1.402(3) . ?
N14 C58 1.382(3) . ?
N10 C29 1.326(3) . ?
N5 N6 1.378(3) . ?
N5 C8 1.398(3) . ?
N5 C75 1.386(3) . ?
N31 N32 1.2035(10) . ?
N1 N2 1.377(3) . ?
N1 C40 1.322(3) . ?
N23 N24 1.378(3) . ?
N23 C32 1.388(3) . ?
N23 C34 1.400(3) . ?
N12 C16 1.325(3) . ?
N6 C17 1.325(3) . ?
N26 N27 1.154(3) . ?
N2 C14 1.399(3) . ?
N2 C26 1.383(3) . ?
N18 C36 1.333(3) . ?
N28 N29 1.214(3) . ?
N24 C21 1.324(3) . ?
N32 N33 1.165(3) . ?
N29 N30 1.148(3) . ?
C4 C11 1.406(3) . ?
C4 C51 1.488(3) . ?
C5 C28 1.405(3) . ?
N35 N36 1.156(3) . ?
C6 C31 1.405(3) . ?
C0AA C30 1.403(3) . ?
C8 C27 1.397(3) . ?
C9 C41 1.403(4) . ?
C9 C62 1.394(4) . ?
C9 B3 1.651(4) . ?
C10 C63 1.394(4) . ?
C11 H11 0.9500 . ?
C11 C18 1.359(3) . ?
C12 C44 1.405(3) . ?
C12 C81 1.402(4) . ?
C12 B1 1.645(4) . ?
C13 C56 1.407(3) . ?
C13 C104 1.484(4) . ?
C14 C25 1.405(3) . ?
C15 C23 1.398(4) . ?
C15 C47 1.404(3) . ?
C15 B1 1.639(4) . ?
C16 C39 1.393(4) . ?
C16 C96 1.505(3) . ?
O2 H2 0.8400 . ?
O2 C157 1.424(4) . ?
C17 C99 1.397(4) . ?
C17 C101 1.499(4) . ?
C18 C77 1.488(3) . ?
C19 C90 1.397(4) . ?
C19 C102 1.496(4) . ?
C20 C49 1.406(4) . ?
C20 C65 1.402(4) . ?
C20 B1 1.643(4) . ?
C21 C71 1.397(4) . ?
C21 C152 1.495(4) . ?
C22 C68 1.396(4) . ?
C22 C106 1.403(4) . ?
C22 B2 1.647(4) . ?
C23 H23 0.9500 . ?
C23 C72 1.392(4) . ?
C24 C46 1.363(4) . ?
C24 C142 1.489(4) . ?
C25 H25 0.9500 . ?
C25 C27 1.355(4) . ?
C26 C53 1.368(4) . ?
C26 C76 1.488(4) . ?
C27 H27 0.9500 . ?
C28 H28 0.9500 . ?
C28 C30 1.365(3) . ?
C29 C84 1.398(3) . ?
C30 H30 0.9500 . ?
C31 H31 0.9500 . ?
C31 C42 1.360(3) . ?
C32 C71 1.362(4) . ?
C32 C73 1.485(4) . ?
C33 C37 1.403(4) . ?
C33 C48 1.402(3) . ?
C33 B3 1.656(4) . ?
C34 C42 1.408(3) . ?
C35 C82 1.403(4) . ?
C35 C92 1.407(4) . ?
C35 B1 1.645(4) . ?
C36 C46 1.402(4) . ?
C36 C134 1.501(4) . ?
C37 H37 0.9500 . ?
C37 C89 1.390(4) . ?
C38 C54 1.402(4) . ?
C38 C79 1.406(4) . ?
C38 B3 1.650(4) . ?
C39 H39 0.9500 . ?
C39 C45 1.364(4) . ?
C40 C53 1.397(3) . ?
C40 C120 1.501(4) . ?
C41 H41 0.9500 . ?
C41 C94 1.395(4) . ?
C42 H42 0.9500 . ?
C43 C90 1.363(4) . ?
C43 C143 1.492(4) . ?
C44 H44 0.9500 . ?
C44 C135 1.394(4) . ?
C45 C95 1.490(4) . ?
C46 H46 0.9500 . ?
C47 H47 0.9500 . ?
C47 C88 1.392(4) . ?
C48 H48 0.9500 . ?
C48 C86 1.398(4) . ?
C49 H49 0.9500 . ?
C49 C80 1.397(4) . ?
C50 C123 1.396(4) . ?
C50 C140 1.402(4) . ?
C50 B2 1.640(4) . ?
C51 H51A 0.9800 . ?
C51 H51B 0.9800 . ?
C51 H51C 0.9800 . ?
C52 H52 0.9500 . ?
C52 C69 1.394(4) . ?
C52 C128 1.393(4) . ?
C53 H53 0.9500 . ?
C54 H54 0.9500 . ?
C54 C97 1.395(4) . ?
C55 C85 1.403(4) . ?
C55 C110 1.404(4) . ?
C55 B4 1.649(4) . ?
C56 H56 0.9500 . ?
C56 C58 1.361(4) . ?
C57 C59 1.393(4) . ?
C57 C103 1.404(4) . ?
C57 B2 1.651(4) . ?
C58 C98 1.487(4) . ?
C59 H59 0.9500 . ?
C59 C122 1.407(4) . ?
C60 C66 1.394(4) . ?
C60 C121 1.408(4) . ?
C60 B4 1.651(4) . ?
C61 C93 1.402(4) . ?
C61 C105 1.410(4) . ?
C61 B4 1.648(4) . ?
C62 H62 0.9500 . ?
C62 C137 1.393(4) . ?
C63 H63 0.9500 . ?
C63 C84 1.366(4) . ?
C64 C67 1.403(4) . ?
C64 C78 1.409(3) . ?
C64 B2 1.647(4) . ?
C65 H65 0.9500 . ?
C65 C115 1.395(4) . ?
C66 H66 0.9500 . ?
C66 C109 1.395(4) . ?
C67 H67 0.9500 . ?
C67 C118 1.400(4) . ?
C68 H68 0.9500 . ?
C68 C113 1.389(4) . ?
C69 B3 1.645(4) . ?
C69 C153 1.399(4) . ?
C70 H70 0.9500 . ?
C70 C78 1.383(4) . ?
C70 C108 1.386(4) . ?
C71 H71 0.9500 . ?
C72 H72 0.9500 . ?
C72 C100 1.385(4) . ?
C73 H73A 0.9800 . ?
C73 H73B 0.9800 . ?
C73 H73C 0.9800 . ?
C74 C119 1.409(4) . ?
C74 C149 1.397(4) . ?
C74 B4 1.642(4) . ?
C75 C99 1.361(4) . ?
C75 C136 1.495(4) . ?
C76 H76A 0.9800 . ?
C76 H76B 0.9800 . ?
C76 H76C 0.9800 . ?
C77 H77A 0.9800 . ?
C77 H77B 0.9800 . ?
C77 H77C 0.9800 . ?
C78 H78 0.9500 . ?
C79 H79 0.9500 . ?
C79 C117 1.393(4) . ?
C80 H80 0.9500 . ?
C80 C127 1.373(5) . ?
C81 H81 0.9500 . ?
C81 C125 1.392(4) . ?
C82 H82 0.9500 . ?
C82 C111 1.398(4) . ?
C83 H83 0.9500 . ?
C83 C86 1.382(4) . ?
C83 C89 1.382(4) . ?
C84 H84 0.9500 . ?
C85 H85 0.9500 . ?
C85 C87 1.396(4) . ?
C86 H86 0.9500 . ?
C87 H87 0.9500 . ?
C87 C114 1.372(5) . ?
C88 H88 0.9500 . ?
C88 C100 1.368(4) . ?
C89 H89 0.9500 . ?
C90 H90 0.9500 . ?
C92 H92 0.9500 . ?
C92 C116 1.389(4) . ?
C93 H93 0.9500 . ?
C93 C139 1.385(4) . ?
C94 H94 0.9500 . ?
C94 C112 1.373(4) . ?
C95 H95A 0.9800 . ?
C95 H95B 0.9800 . ?
C95 H95C 0.9800 . ?
C96 H96A 0.9800 . ?
C96 H96B 0.9800 . ?
C96 H96C 0.9800 . ?
C97 H97 0.9500 . ?
C97 C145 1.379(5) . ?
C98 H98A 0.9800 . ?
C98 H98B 0.9800 . ?
C98 H98C 0.9800 . ?
C99 H99 0.9500 . ?
C100 H100 0.9500 . ?
C101 H10A 0.9800 . ?
C101 H10B 0.9800 . ?
C101 H10C 0.9800 . ?
C102 H10D 0.9800 . ?
C102 H10E 0.9800 . ?
C102 H10F 0.9800 . ?
C103 H103 0.9500 . ?
C103 C129 1.391(4) . ?
C104 H10G 0.9800 . ?
C104 H10H 0.9800 . ?
C104 H10I 0.9800 . ?
C105 H105 0.9500 . ?
C105 C133 1.385(4) . ?
C106 H106 0.9500 . ?
C106 C144 1.393(4) . ?
C107 H107 0.9500 . ?
C107 C110 1.392(4) . ?
C107 C114 1.369(4) . ?
C108 H108 0.9500 . ?
C108 C118 1.375(4) . ?
C109 H109 0.9500 . ?
C109 C130 1.372(5) . ?
C110 H110 0.9500 . ?
C111 H111 0.9500 . ?
C111 C132 1.382(5) . ?
C112 H112 0.9500 . ?
C112 C137 1.381(4) . ?
C113 H113 0.9500 . ?
C113 C141 1.380(5) . ?
C114 H114 0.9500 . ?
C115 H115 0.9500 . ?
C115 C127 1.379(5) . ?
C116 H116 0.9500 . ?
C116 C132 1.367(5) . ?
C117 H117 0.9500 . ?
C117 C145 1.385(5) . ?
C118 H118 0.9500 . ?
C119 H119 0.9500 . ?
C119 C155 1.396(4) . ?
C120 H12A 0.9800 . ?
C120 H12B 0.9800 . ?
C120 H12C 0.9800 . ?
C121 H121 0.9500 . ?
C121 C148 1.390(4) . ?
C122 H122 0.9500 . ?
C122 C124 1.368(5) . ?
C123 H123 0.9500 . ?
C123 C147 1.389(4) . ?
C124 H124 0.9500 . ?
C124 C129 1.374(5) . ?
C125 H125 0.9500 . ?
C125 C126 1.382(5) . ?
C126 H126 0.9500 . ?
C126 C135 1.375(5) . ?
C127 H127 0.9500 . ?
C128 H128 0.9500 . ?
C128 C154 1.370(5) . ?
C129 H129 0.9500 . ?
C130 H130 0.9500 . ?
C130 C148 1.379(5) . ?
C131 H131 0.9500 . ?
C131 C133 1.384(5) . ?
C131 C139 1.372(5) . ?
C132 H132 0.9500 . ?
C133 H133 0.9500 . ?
C134 H13A 0.9800 . ?
C134 H13B 0.9800 . ?
C134 H13C 0.9800 . ?
C135 H135 0.9500 . ?
C136 H13D 0.9800 . ?
C136 H13E 0.9800 . ?
C136 H13F 0.9800 . ?
C137 H137 0.9500 . ?
C138 N40 1.126(5) . ?
C138 C161 1.452(6) . ?
C139 H139 0.9500 . ?
C140 H140 0.9500 . ?
C140 C151 1.385(5) . ?
C141 H141 0.9500 . ?
C141 C144 1.374(5) . ?
C142 H14A 0.9800 . ?
C142 H14B 0.9800 . ?
C142 H14C 0.9800 . ?
C143 H14D 0.9800 . ?
C143 H14E 0.9800 . ?
C143 H14F 0.9800 . ?
C144 H144 0.9500 . ?
C145 H145 0.9500 . ?
C146 H146 0.9500 . ?
C146 C147 1.372(5) . ?
C146 C151 1.367(5) . ?
C147 H147 0.9500 . ?
C148 H148 0.9500 . ?
C149 H149 0.9500 . ?
C149 C158 1.393(5) . ?
C150 H150 1.0000 . ?
C151 H151 0.9500 . ?
C152 H15A 0.9800 . ?
C152 H15B 0.9800 . ?
C152 H15C 0.9800 . ?
C153 H153 0.9500 . ?
C153 C159 1.398(5) . ?
N37 C162 1.097(5) . ?
C154 H154 0.9500 . ?
C154 C159 1.380(5) . ?
N38 C160 1.160(13) . ?
C155 H155 0.9500 . ?
C155 C156 1.378(5) . ?
C156 H156 0.9500 . ?
C156 C158 1.374(5) . ?
C157 H15D 0.9800 . ?
C157 H15E 0.9800 . ?
C157 H15F 0.9800 . ?
C158 H158 0.9500 . ?
C159 H159 0.9500 . ?
C160 C168 1.482(12) . ?
C161 H16A 0.9800 . ?
C161 H16B 0.9800 . ?
C161 H16C 0.9800 . ?
C162 C165 1.464(7) . ?
C163 C164 1.376(7) . ?
C163 N39 1.136(6) . ?
C164 H16J 0.9800 . ?
C164 H16K 0.9800 . ?
C164 H16L 0.9800 . ?
C165 H16D 0.9800 . ?
C165 H16E 0.9800 . ?
C165 H16F 0.9800 . ?
C168 H16G 0.9800 . ?
C168 H16H 0.9800 . ?
C168 H16I 0.9800 . ?
N38A C1 1.169(15) . ?
C1 C2 1.493(15) . ?
C2 H2A 0.9800 . ?
C2 H2B 0.9800 . ?
C2 H2C 0.9800 . ?

loop_
_geom_torsion_atom_site_label_1
_geom_torsion_atom_site_label_2
_geom_torsion_atom_site_label_3
_geom_torsion_atom_site_label_4
_geom_torsion
_geom_torsion_site_symmetry_1
_geom_torsion_site_symmetry_2
_geom_torsion_site_symmetry_3
_geom_torsion_site_symmetry_4
_geom_torsion_publ_flag
Fe1 N21 N22 Fe4 -10.4(2) . . . . ?
Fe1 N21 N22 C34 158.55(16) . . . . ?
Fe1 N21 C6 N20 22.4(2) . . . . ?
Fe1 N21 C6 C31 -154.04(19) . . . . ?
Fe1 N3 C14 N2 11.9(2) . . . . ?
Fe1 N3 C14 C25 -164.73(17) . . . . ?
Fe1 N19 C4 C11 158.43(19) . . . . ?
Fe1 N19 C4 C51 -20.9(4) . . . . ?
Fe1 N1 N2 C14 8.2(2) . . . . ?
Fe1 N1 N2 C26 -169.20(15) . . . . ?
Fe1 N1 C40 C53 166.72(18) . . . . ?
Fe1 N1 C40 C120 -11.3(4) . . . . ?
Fe2 N4 N3 Fe1 4.2(2) . . . . ?
Fe2 N4 N3 C14 -164.87(15) . . . . ?
Fe2 N4 C8 N5 -17.7(2) . . . . ?
Fe2 N4 C8 C27 160.00(19) . . . . ?
Fe2 N7 N8 C10 14.5(3) . . . . ?
Fe2 N7 N8 C43 -166.26(17) . . . . ?
Fe2 N7 C19 C90 163.2(2) . . . . ?
Fe2 N7 C19 C102 -16.0(4) . . . . ?
Fe2 N9 N10 Fe3 -6.5(2) . . . . ?
Fe2 N9 N10 C29 -169.68(16) . . . . ?
Fe2 N9 C10 N8 -6.5(3) . . . . ?
Fe2 N9 C10 C63 173.9(2) . . . . ?
Fe2 N6 C17 C99 -165.6(2) . . . . ?
Fe2 N6 C17 C101 11.3(4) . . . . ?
Fe3 N15 C0AA N14 18.5(3) . . . . ?
Fe3 N15 C0AA C30 -160.30(19) . . . . ?
Fe3 N13 N14 C0AA 14.0(3) . . . . ?
Fe3 N13 N14 C58 -157.44(17) . . . . ?
Fe3 N13 C13 C56 152.37(19) . . . . ?
Fe3 N13 C13 C104 -26.4(4) . . . . ?
Fe3 N10 C29 N11 12.3(3) . . . . ?
Fe3 N10 C29 C84 -167.4(2) . . . . ?
Fe3 N12 C16 C39 178.80(19) . . . . ?
Fe3 N12 C16 C96 -1.5(4) . . . . ?
Fe4 N16 N15 Fe3 -14.0(2) . . . . ?
Fe4 N16 N15 C0AA -173.97(16) . . . . ?
Fe4 N16 C5 N17 -6.4(2) . . . . ?
Fe4 N16 C5 C28 174.70(18) . . . . ?
Fe4 N22 C34 N23 -13.0(3) . . . . ?
Fe4 N22 C34 C42 163.11(18) . . . . ?
Fe4 N18 C36 C46 139.5(2) . . . . ?
Fe4 N18 C36 C134 -39.6(4) . . . . ?
Fe4 N24 C21 C71 174.64(19) . . . . ?
Fe4 N24 C21 C152 -6.4(4) . . . . ?
N21 N22 C34 N23 177.76(19) . . . . ?
N21 N22 C34 C42 -6.1(3) . . . . ?
N21 C6 C31 C42 -5.1(4) . . . . ?
N16 N15 C0AA N14 178.83(18) . . . . ?
N16 N15 C0AA C30 0.1(3) . . . . ?
N16 C5 C28 C30 -1.0(4) . . . . ?
N15 N16 C5 N17 178.69(18) . . . . ?
N15 N16 C5 C28 -0.2(3) . . . . ?
N15 C0AA C30 C28 -1.3(4) . . . . ?
N13 N14 C0AA N15 -21.2(3) . . . . ?
N13 N14 C0AA C30 157.5(2) . . . . ?
N13 N14 C58 C56 -2.1(3) . . . . ?
N13 N14 C58 C98 174.7(3) . . . . ?
N13 C13 C56 C58 0.3(3) . . . . ?
N4 N3 C14 N2 -178.74(17) . . . . ?
N4 N3 C14 C25 4.6(3) . . . . ?
N4 C8 C27 C25 6.4(4) . . . . ?
N3 N4 C8 N5 176.97(18) . . . . ?
N3 N4 C8 C27 -5.3(3) . . . . ?
N3 C14 C25 C27 -3.4(4) . . . . ?
N20 N19 C4 C11 -1.6(3) . . . . ?
N20 N19 C4 C51 179.0(2) . . . . ?
N20 C6 C31 C42 178.8(2) . . . . ?
N7 N8 C10 N9 -5.1(3) . . . . ?
N7 N8 C10 C63 174.5(2) . . . . ?
N7 N8 C43 C90 -1.2(3) . . . . ?
N7 N8 C43 C143 176.2(3) . . . . ?
N7 C19 C90 C43 -0.1(3) . . . . ?
N17 N18 C36 C46 -1.3(3) . . . . ?
N17 N18 C36 C134 179.6(2) . . . . ?
N17 C5 C28 C30 -179.8(2) . . . . ?
N17 C24 C46 C36 1.0(3) . . . . ?
N19 N20 C6 N21 -20.7(3) . . . . ?
N19 N20 C6 C31 155.8(2) . . . . ?
N19 N20 C18 C11 -1.5(3) . . . . ?
N19 N20 C18 C77 177.5(2) . . . . ?
N19 C4 C11 C18 0.7(3) . . . . ?
N9 N10 C29 N11 175.76(19) . . . . ?
N9 N10 C29 C84 -3.9(4) . . . . ?
N9 C10 C63 C84 -3.9(4) . . . . ?
N8 N7 C19 C90 -0.7(3) . . . . ?
N8 N7 C19 C102 -179.9(2) . . . . ?
N8 C10 C63 C84 176.5(3) . . . . ?
N8 C43 C90 C19 0.8(3) . . . . ?
N22 N21 C6 N20 -178.36(19) . . . . ?
N22 N21 C6 C31 5.2(3) . . . . ?
N22 C34 C42 C31 6.0(4) . . . . ?
N11 N12 C16 C39 0.0(3) . . . . ?
N11 N12 C16 C96 179.8(2) . . . . ?
N11 C29 C84 C63 -177.1(3) . . . . ?
N14 N13 C13 C56 -1.6(3) . . . . ?
N14 N13 C13 C104 179.6(2) . . . . ?
N14 C0AA C30 C28 -179.9(2) . . . . ?
N10 N9 C10 N8 -177.72(19) . . . . ?
N10 N9 C10 C63 2.7(4) . . . . ?
N10 C29 C84 C63 2.6(4) . . . . ?
N5 N6 C17 C99 0.2(3) . . . . ?
N5 N6 C17 C101 177.1(2) . . . . ?
N5 C8 C27 C25 -176.1(2) . . . . ?
N5 C75 C99 C17 -1.5(3) . . . . ?
N1 N2 C14 N3 -13.0(3) . . . . ?
N1 N2 C14 C25 163.5(2) . . . . ?
N1 N2 C26 C53 -0.8(3) . . . . ?
N1 N2 C26 C76 175.7(2) . . . . ?
N1 C40 C53 C26 -0.4(3) . . . . ?
N23 N24 C21 C71 1.7(3) . . . . ?
N23 N24 C21 C152 -179.3(2) . . . . ?
N23 C32 C71 C21 0.3(3) . . . . ?
N23 C34 C42 C31 -178.3(2) . . . . ?
N12 N11 C29 N10 -7.6(3) . . . . ?
N12 N11 C29 C84 172.0(2) . . . . ?
N12 N11 C45 C39 0.9(3) . . . . ?
N12 N11 C45 C95 -178.0(2) . . . . ?
N12 C16 C39 C45 0.5(3) . . . . ?
N6 N5 C8 N4 13.2(3) . . . . ?
N6 N5 C8 C27 -164.5(2) . . . . ?
N6 N5 C75 C99 1.7(3) . . . . ?
N6 N5 C75 C136 -175.1(3) . . . . ?
N6 C17 C99 C75 0.8(3) . . . . ?
N2 N1 C40 C53 -0.1(3) . . . . ?
N2 N1 C40 C120 -178.0(2) . . . . ?
N2 C14 C25 C27 -179.7(2) . . . . ?
N2 C26 C53 C40 0.7(3) . . . . ?
N18 N17 C5 N16 -15.1(3) . . . . ?
N18 N17 C5 C28 163.8(2) . . . . ?
N18 N17 C24 C46 -1.9(3) . . . . ?
N18 N17 C24 C142 173.6(2) . . . . ?
N18 C36 C46 C24 0.2(3) . . . . ?
N24 N23 C32 C71 0.7(3) . . . . ?
N24 N23 C32 C73 -173.8(2) . . . . ?
N24 N23 C34 N22 9.3(3) . . . . ?
N24 N23 C34 C42 -166.8(2) . . . . ?
N24 C21 C71 C32 -1.3(3) . . . . ?
C4 C11 C18 N20 0.5(3) . . . . ?
C4 C11 C18 C77 -178.4(3) . . . . ?
C5 N16 N15 Fe3 160.69(16) . . . . ?
C5 N16 N15 C0AA 0.7(3) . . . . ?
C5 N17 N18 Fe4 28.5(2) . . . . ?
C5 N17 N18 C36 178.69(19) . . . . ?
C5 N17 C24 C46 -178.0(2) . . . . ?
C5 N17 C24 C142 -2.5(4) . . . . ?
C5 C28 C30 C0AA 1.7(4) . . . . ?
C6 N21 N22 Fe4 -168.46(16) . . . . ?
C6 N21 N22 C34 0.5(3) . . . . ?
C6 N20 N19 Fe1 8.5(2) . . . . ?
C6 N20 N19 C4 173.5(2) . . . . ?
C6 N20 C18 C11 -171.6(2) . . . . ?
C6 N20 C18 C77 7.4(4) . . . . ?
C6 C31 C42 C34 -0.4(4) . . . . ?
C0AA N14 C58 C56 -172.0(2) . . . . ?
C0AA N14 C58 C98 4.8(5) . . . . ?
C8 N4 N3 Fe1 168.82(16) . . . . ?
C8 N4 N3 C14 -0.3(3) . . . . ?
C8 N5 N6 Fe2 -2.2(3) . . . . ?
C8 N5 N6 C17 -171.4(2) . . . . ?
C8 N5 C75 C99 170.1(3) . . . . ?
C8 N5 C75 C136 -6.7(5) . . . . ?
C9 C41 C94 C112 1.3(4) . . . . ?
C9 C62 C137 C112 0.9(5) . . . . ?
C10 N9 N10 Fe3 164.46(17) . . . . ?
C10 N9 N10 C29 1.2(3) . . . . ?
C10 N8 C43 C90 177.8(3) . . . . ?
C10 N8 C43 C143 -4.8(5) . . . . ?
C10 C63 C84 C29 1.3(4) . . . . ?
C12 C44 C135 C126 1.1(4) . . . . ?
C12 C81 C125 C126 1.4(4) . . . . ?
C13 N13 N14 C0AA 173.7(2) . . . . ?
C13 N13 N14 C58 2.3(3) . . . . ?
C13 C56 C58 N14 1.1(3) . . . . ?
C13 C56 C58 C98 -175.5(3) . . . . ?
C14 N2 C26 C53 -177.6(2) . . . . ?
C14 N2 C26 C76 -1.1(4) . . . . ?
C14 C25 C27 C8 -2.0(4) . . . . ?
C15 C23 C72 C100 0.8(4) . . . . ?
C15 C47 C88 C100 0.1(4) . . . . ?
C16 C39 C45 N11 -0.9(3) . . . . ?
C16 C39 C45 C95 178.0(3) . . . . ?
C18 N20 N19 Fe1 -163.01(15) . . . . ?
C18 N20 N19 C4 1.9(3) . . . . ?
C18 N20 C6 N21 148.9(2) . . . . ?
C18 N20 C6 C31 -34.7(4) . . . . ?
C19 N7 N8 C10 -178.0(2) . . . . ?
C19 N7 N8 C43 1.2(3) . . . . ?
C20 C49 C80 C127 0.9(4) . . . . ?
C20 C65 C115 C127 0.7(4) . . . . ?
C22 C68 C113 C141 0.0(5) . . . . ?
C22 C106 C144 C141 0.9(5) . . . . ?
C23 C15 C47 C88 1.6(4) . . . . ?
C23 C15 B1 C12 -43.2(3) . . . . ?
C23 C15 B1 C20 77.6(3) . . . . ?
C23 C15 B1 C35 -160.2(2) . . . . ?
C23 C72 C100 C88 1.0(4) . . . . ?
C24 N17 N18 Fe4 -148.21(15) . . . . ?
C24 N17 N18 C36 1.9(2) . . . . ?
C24 N17 C5 N16 160.8(2) . . . . ?
C24 N17 C5 C28 -20.2(4) . . . . ?
C26 N2 C14 N3 163.7(2) . . . . ?
C26 N2 C14 C25 -19.8(4) . . . . ?
C29 N11 N12 Fe3 -0.6(3) . . . . ?
C29 N11 N12 C16 178.5(2) . . . . ?
C29 N11 C45 C39 -178.0(2) . . . . ?
C29 N11 C45 C95 3.1(4) . . . . ?
C32 N23 N24 Fe4 -176.19(15) . . . . ?
C32 N23 N24 C21 -1.5(3) . . . . ?
C32 N23 C34 N22 -177.1(2) . . . . ?
C32 N23 C34 C42 6.8(4) . . . . ?
C33 C37 C89 C83 2.1(4) . . . . ?
C33 C48 C86 C83 0.2(4) . . . . ?
C34 N23 N24 Fe4 -1.3(3) . . . . ?
C34 N23 N24 C21 173.4(2) . . . . ?
C34 N23 C32 C71 -173.2(2) . . . . ?
C34 N23 C32 C73 12.3(4) . . . . ?
C35 C82 C111 C132 -0.3(4) . . . . ?
C35 C92 C116 C132 0.2(4) . . . . ?
C37 C33 C48 C86 2.2(4) . . . . ?
C37 C33 B3 C9 -70.9(3) . . . . ?
C37 C33 B3 C38 169.3(2) . . . . ?
C37 C33 B3 C69 49.3(3) . . . . ?
C38 C54 C97 C145 0.9(5) . . . . ?
C38 C79 C117 C145 -1.2(4) . . . . ?
C40 N1 N2 C14 177.93(19) . . . . ?
C40 N1 N2 C26 0.5(2) . . . . ?
C41 C9 C62 C137 -1.3(4) . . . . ?
C41 C9 B3 C33 -147.4(2) . . . . ?
C41 C9 B3 C38 -26.4(3) . . . . ?
C41 C9 B3 C69 94.1(3) . . . . ?
C41 C94 C112 C137 -1.8(5) . . . . ?
C43 N8 C10 N9 175.9(3) . . . . ?
C43 N8 C10 C63 -4.5(4) . . . . ?
C44 C12 C81 C125 -0.7(4) . . . . ?
C44 C12 B1 C15 163.3(2) . . . . ?
C44 C12 B1 C20 47.6(3) . . . . ?
C44 C12 B1 C35 -74.6(3) . . . . ?
C45 N11 N12 Fe3 -179.68(15) . . . . ?
C45 N11 N12 C16 -0.6(3) . . . . ?
C45 N11 C29 N10 171.2(2) . . . . ?
C45 N11 C29 C84 -9.1(4) . . . . ?
C47 C15 C23 C72 -2.0(4) . . . . ?
C47 C15 B1 C12 142.5(2) . . . . ?
C47 C15 B1 C20 -96.7(3) . . . . ?
C47 C15 B1 C35 25.5(3) . . . . ?
C47 C88 C100 C72 -1.4(4) . . . . ?
C48 C33 C37 C89 -3.3(4) . . . . ?
C48 C33 B3 C9 108.9(3) . . . . ?
C48 C33 B3 C38 -11.0(3) . . . . ?
C48 C33 B3 C69 -130.9(2) . . . . ?
C49 C20 C65 C115 0.4(4) . . . . ?
C49 C20 B1 C12 -155.6(2) . . . . ?
C49 C20 B1 C15 83.6(3) . . . . ?
C49 C20 B1 C35 -38.5(3) . . . . ?
C49 C80 C127 C115 0.2(4) . . . . ?
C50 C123 C147 C146 0.2(5) . . . . ?
C50 C140 C151 C146 -0.3(5) . . . . ?
C51 C4 C11 C18 -179.9(3) . . . . ?
C52 C69 B3 C9 168.8(2) . . . . ?
C52 C69 B3 C33 48.1(3) . . . . ?
C52 C69 B3 C38 -71.9(3) . . . . ?
C52 C69 C153 C159 1.2(5) . . . . ?
C52 C128 C154 C159 0.7(5) . . . . ?
C54 C38 C79 C117 2.9(4) . . . . ?
C54 C38 B3 C9 121.7(3) . . . . ?
C54 C38 B3 C33 -116.8(3) . . . . ?
C54 C38 B3 C69 1.3(3) . . . . ?
C54 C97 C145 C117 1.1(5) . . . . ?
C55 C85 C87 C114 0.6(5) . . . . ?
C57 C59 C122 C124 -0.1(5) . . . . ?
C57 C103 C129 C124 -1.6(5) . . . . ?
C58 N14 C0AA N15 148.2(3) . . . . ?
C58 N14 C0AA C30 -33.1(4) . . . . ?
C59 C57 C103 C129 3.0(4) . . . . ?
C59 C57 B2 C22 1.6(4) . . . . ?
C59 C57 B2 C50 125.0(3) . . . . ?
C59 C57 B2 C64 -114.0(3) . . . . ?
C59 C122 C124 C129 1.7(5) . . . . ?
C60 C66 C109 C130 -1.5(5) . . . . ?
C60 C121 C148 C130 -0.3(5) . . . . ?
C61 C93 C139 C131 0.4(5) . . . . ?
C61 C105 C133 C131 0.4(5) . . . . ?
C62 C9 C41 C94 0.2(4) . . . . ?
C62 C9 B3 C33 34.8(3) . . . . ?
C62 C9 B3 C38 155.8(2) . . . . ?
C62 C9 B3 C69 -83.7(3) . . . . ?
C64 C67 C118 C108 0.3(5) . . . . ?
C65 C20 C49 C80 -1.2(4) . . . . ?
C65 C20 B1 C12 33.4(3) . . . . ?
C65 C20 B1 C15 -87.5(3) . . . . ?
C65 C20 B1 C35 150.4(2) . . . . ?
C65 C115 C127 C80 -1.0(4) . . . . ?
C66 C60 C121 C148 0.1(4) . . . . ?
C66 C60 B4 C55 130.4(3) . . . . ?
C66 C60 B4 C61 -110.7(3) . . . . ?
C66 C60 B4 C74 10.0(4) . . . . ?
C66 C109 C130 C148 1.2(5) . . . . ?
C67 C64 C78 C70 -0.3(4) . . . . ?
C67 C64 B2 C22 -114.6(3) . . . . ?
C67 C64 B2 C50 123.6(3) . . . . ?
C67 C64 B2 C57 5.6(4) . . . . ?
C68 C22 C106 C144 -1.6(4) . . . . ?
C68 C22 B2 C50 1.1(4) . . . . ?
C68 C22 B2 C57 120.8(3) . . . . ?
C68 C22 B2 C64 -119.8(3) . . . . ?
C68 C113 C141 C144 -0.7(5) . . . . ?
C69 C52 C128 C154 1.7(5) . . . . ?
C69 C153 C159 C154 1.1(7) . . . . ?
C70 C108 C118 C67 -0.4(5) . . . . ?
C73 C32 C71 C21 174.6(3) . . . . ?
C74 C119 C155 C156 0.1(6) . . . . ?
C74 C149 C158 C156 -0.4(6) . . . . ?
C75 N5 N6 Fe2 167.99(17) . . . . ?
C75 N5 N6 C17 -1.2(3) . . . . ?
C75 N5 C8 N4 -154.6(3) . . . . ?
C75 N5 C8 C27 27.7(4) . . . . ?
C76 C26 C53 C40 -175.6(3) . . . . ?
C78 C64 C67 C118 0.0(4) . . . . ?
C78 C64 B2 C22 60.7(3) . . . . ?
C78 C64 B2 C50 -61.1(3) . . . . ?
C78 C64 B2 C57 -179.1(2) . . . . ?
C78 C70 C108 C118 0.2(5) . . . . ?
C79 C38 C54 C97 -2.8(4) . . . . ?
C79 C38 B3 C9 -58.8(3) . . . . ?
C79 C38 B3 C33 62.6(3) . . . . ?
C79 C38 B3 C69 -179.3(2) . . . . ?
C79 C117 C145 C97 -0.9(4) . . . . ?
C81 C12 C44 C135 -0.5(4) . . . . ?
C81 C12 B1 C15 -22.2(3) . . . . ?
C81 C12 B1 C20 -137.9(2) . . . . ?
C81 C12 B1 C35 99.9(3) . . . . ?
C81 C125 C126 C135 -0.8(5) . . . . ?
C82 C35 C92 C116 -1.0(4) . . . . ?
C82 C35 B1 C12 -78.1(3) . . . . ?
C82 C35 B1 C15 43.5(3) . . . . ?
C82 C35 B1 C20 160.2(2) . . . . ?
C82 C111 C132 C116 -0.5(4) . . . . ?
C85 C55 C110 C107 -1.4(4) . . . . ?
C85 C55 B4 C60 142.5(3) . . . . ?
C85 C55 B4 C61 21.4(4) . . . . ?
C85 C55 B4 C74 -98.4(3) . . . . ?
C85 C87 C114 C107 -2.7(5) . . . . ?
C86 C83 C89 C37 0.6(4) . . . . ?
C89 C83 C86 C48 -1.6(4) . . . . ?
C92 C35 C82 C111 1.0(4) . . . . ?
C92 C35 B1 C12 95.3(3) . . . . ?
C92 C35 B1 C15 -143.1(2) . . . . ?
C92 C35 B1 C20 -26.4(3) . . . . ?
C92 C116 C132 C111 0.6(4) . . . . ?
C93 C61 C105 C133 -0.6(4) . . . . ?
C93 C61 B4 C55 97.3(3) . . . . ?
C93 C61 B4 C60 -21.9(4) . . . . ?
C93 C61 B4 C74 -142.1(3) . . . . ?
C94 C112 C137 C62 0.7(5) . . . . ?
C96 C16 C39 C45 -179.2(2) . . . . ?
C101 C17 C99 C75 -175.7(3) . . . . ?
C102 C19 C90 C43 179.0(3) . . . . ?
C103 C57 C59 C122 -2.2(4) . . . . ?
C103 C57 B2 C22 -178.4(2) . . . . ?
C103 C57 B2 C50 -55.0(3) . . . . ?
C103 C57 B2 C64 66.0(3) . . . . ?
C104 C13 C56 C58 179.0(3) . . . . ?
C105 C61 C93 C139 0.2(4) . . . . ?
C105 C61 B4 C55 -79.3(3) . . . . ?
C105 C61 B4 C60 161.5(3) . . . . ?
C105 C61 B4 C74 41.3(3) . . . . ?
C106 C22 C68 C113 1.2(4) . . . . ?
C106 C22 B2 C50 177.1(2) . . . . ?
C106 C22 B2 C57 -63.2(3) . . . . ?
C106 C22 B2 C64 56.2(3) . . . . ?
C108 C70 C78 C64 0.2(5) . . . . ?
C109 C130 C148 C121 -0.3(5) . . . . ?
C110 C55 C85 C87 1.4(4) . . . . ?
C110 C55 B4 C60 -37.9(3) . . . . ?
C110 C55 B4 C61 -159.0(3) . . . . ?
C110 C55 B4 C74 81.2(3) . . . . ?
C110 C107 C114 C87 2.7(5) . . . . ?
C113 C141 C144 C106 0.3(5) . . . . ?
C114 C107 C110 C55 -0.6(5) . . . . ?
C119 C74 C149 C158 0.5(5) . . . . ?
C119 C74 B4 C55 164.0(3) . . . . ?
C119 C74 B4 C60 -76.9(3) . . . . ?
C119 C74 B4 C61 45.1(4) . . . . ?
C119 C155 C156 C158 0.1(6) . . . . ?
C120 C40 C53 C26 177.3(3) . . . . ?
C121 C60 C66 C109 0.8(4) . . . . ?
C121 C60 B4 C55 -48.3(3) . . . . ?
C121 C60 B4 C61 70.6(3) . . . . ?
C121 C60 B4 C74 -168.8(3) . . . . ?
C122 C124 C129 C103 -0.9(5) . . . . ?
C123 C50 C140 C151 2.1(4) . . . . ?
C123 C50 B2 C22 -125.5(3) . . . . ?
C123 C50 B2 C57 111.8(3) . . . . ?
C123 C50 B2 C64 -8.7(3) . . . . ?
C125 C126 C135 C44 -0.5(5) . . . . ?
C128 C52 C69 B3 177.3(3) . . . . ?
C128 C52 C69 C153 -2.6(4) . . . . ?
C128 C154 C159 C153 -2.0(6) . . . . ?
C133 C131 C139 C93 -0.7(5) . . . . ?
C134 C36 C46 C24 179.2(3) . . . . ?
C136 C75 C99 C17 175.1(3) . . . . ?
C139 C131 C133 C105 0.3(5) . . . . ?
C140 C50 C123 C147 -2.1(4) . . . . ?
C140 C50 B2 C22 57.4(3) . . . . ?
C140 C50 B2 C57 -65.3(3) . . . . ?
C140 C50 B2 C64 174.2(2) . . . . ?
C142 C24 C46 C36 -174.2(3) . . . . ?
C143 C43 C90 C19 -176.5(3) . . . . ?
B1 C12 C44 C135 174.4(2) . . . . ?
B1 C12 C81 C125 -175.5(3) . . . . ?
B1 C15 C23 C72 -176.7(2) . . . . ?
B1 C15 C47 C88 176.2(2) . . . . ?
B1 C20 C49 C80 -172.8(2) . . . . ?
B1 C20 C65 C115 172.1(2) . . . . ?
B1 C35 C82 C111 174.9(2) . . . . ?
B1 C35 C92 C116 -174.7(2) . . . . ?
B2 C22 C68 C113 177.3(3) . . . . ?
B2 C22 C106 C144 -178.0(3) . . . . ?
B2 C50 C123 C147 -179.4(3) . . . . ?
B2 C50 C140 C151 179.5(3) . . . . ?
B2 C57 C59 C122 177.8(3) . . . . ?
B2 C57 C103 C129 -176.9(3) . . . . ?
B2 C64 C67 C118 175.5(3) . . . . ?
B2 C64 C78 C70 -176.1(3) . . . . ?
C147 C146 C151 C140 -1.7(5) . . . . ?
C149 C74 C119 C155 -0.4(5) . . . . ?
C149 C74 B4 C55 -21.0(4) . . . . ?
C149 C74 B4 C60 98.0(3) . . . . ?
C149 C74 B4 C61 -140.0(3) . . . . ?
B3 C9 C41 C94 -177.7(2) . . . . ?
B3 C9 C62 C137 176.6(3) . . . . ?
B3 C33 C37 C89 176.5(2) . . . . ?
B3 C33 C48 C86 -177.6(2) . . . . ?
B3 C38 C54 C97 176.7(3) . . . . ?
B3 C38 C79 C117 -176.5(2) . . . . ?
B3 C69 C153 C159 -178.6(3) . . . . ?
C151 C146 C147 C123 1.8(5) . . . . ?
C152 C21 C71 C32 179.8(3) . . . . ?
C153 C69 B3 C9 -11.4(4) . . . . ?
C153 C69 B3 C33 -132.1(3) . . . . ?
C153 C69 B3 C38 108.0(3) . . . . ?
C155 C156 C158 C149 0.0(7) . . . . ?
B4 C55 C85 C87 -178.9(3) . . . . ?
B4 C55 C110 C107 178.9(3) . . . . ?
B4 C60 C66 C109 -178.1(3) . . . . ?
B4 C60 C121 C148 179.0(3) . . . . ?
B4 C61 C93 C139 -176.6(3) . . . . ?
B4 C61 C105 C133 176.4(3) . . . . ?
B4 C74 C119 C155 175.0(3) . . . . ?
B4 C74 C149 C158 -174.7(3) . . . . ?

loop_
_smtbx_masks_void_nr
_smtbx_masks_void_average_x
_smtbx_masks_void_average_y
_smtbx_masks_void_average_z
_smtbx_masks_void_volume
_smtbx_masks_void_count_electrons
_smtbx_masks_void_content
1 0.084 0.026 0.073 15.2 0.0 '0.5 ?'
2 0.099 0.078 0.958 19.0 0.0 '0.5 ?'
3 -0.652 0.152 0.500 966.9 272.6 '4 CHCl3,2 CH3OH'
4 -0.099 0.922 0.042 19.0 0.0 '0.5 ?'
5 -0.084 0.974 0.927 15.2 0.0 '0.5 ?'
